data_4030570
loop_
_publ_author_name
'Hammer, Natalie'
'Shubina, Tatyana E.'
'Gisselbrecht, Jean-Paul'
'Hampel, Frank'
'Kivala, Milan'

_publ_section_title
;
 Synthesis and properties of arylvinylidene-bridged triphenylamines.
;
_journal_issue 4
_journal_name_full 'The Journal of organic chemistry'
_journal_page_first 2418
_journal_page_last 2424
_journal_paper_doi 10.1021/jo502605e
_journal_volume 80
_journal_year 2015
_chemical_formula_moiety '0.75(C93 H99 N Si3), 0.25(C93 H98 N Si3), 0.25(C6 H14)'
_chemical_formula_sum 'C94.5 H102.25 N Si3'
_chemical_formula_weight 1336.29
_chemical_name_systematic
;
 ? 
;
_space_group_crystal_system triclinic
_space_group_IT_number 2
_space_group_name_Hall '-P 1'
_space_group_name_H-M_alt 'P -1'
_symmetry_space_group_name_Hall '-P 1'
_symmetry_space_group_name_H-M 'P -1'
_atom_sites_solution_hydrogens geom
_atom_sites_solution_primary direct
_atom_sites_solution_secondary difmap
_audit_creation_date 2013-03-25
_audit_creation_method
;
  Olex2 1.2-ac2
  (compiled 2012.03.27 svn.r2268, GUI svn.r4156)
;
_cell_angle_alpha 93.1848(15)
_cell_angle_beta 103.5237(16)
_cell_angle_gamma 107.6346(17)
_cell_formula_units_Z 8
_cell_length_a 20.0898(4)
_cell_length_b 29.1629(5)
_cell_length_c 30.1260(6)
_cell_measurement_reflns_used 32377
_cell_measurement_temperature 173.0(1)
_cell_measurement_theta_max 75.6170
_cell_measurement_theta_min 3.2230
_cell_volume 16201.4(6)
_computing_cell_refinement
;
CrysAlisPro, Agilent Technologies,
Version 1.171.36.28 (release 01-02-2013 CrysAlis171 .NET)
(compiled Feb  1 2013,16:14:44)
;
_computing_data_collection
;
CrysAlisPro, Agilent Technologies,
Version 1.171.36.28 (release 01-02-2013 CrysAlis171 .NET)
(compiled Feb  1 2013,16:14:44)
;
_computing_data_reduction
;
CrysAlisPro, Agilent Technologies,
Version 1.171.36.28 (release 01-02-2013 CrysAlis171 .NET)
(compiled Feb  1 2013,16:14:44)
;
_computing_molecular_graphics
;
O. V. Dolomanov, L. J. Bourhis, R. J. Gildea, J. A. K. Howard and H. Puschmann,
OLEX2: a complete structure solution, refinement and analysis program.
J. Appl. Cryst. (2009). 42, 339-341.
;
_computing_publication_material
;
O. V. Dolomanov, L. J. Bourhis, R. J. Gildea, J. A. K. Howard and H. Puschmann,
OLEX2: a complete structure solution, refinement and analysis program.
J. Appl. Cryst. (2009). 42, 339-341.
;
_computing_structure_refinement
;
SHELXH, G.M. Sheldrick, Acta Cryst.
(2008). A64, 112-122
;
_computing_structure_solution
;
SHELXS, G.M. Sheldrick, Acta Cryst.
(2008). A64, 112-122
;
_diffrn_ambient_temperature 173.0(1)
_diffrn_detector_area_resol_mean 10.6144
_diffrn_measured_fraction_theta_full 0.9938
_diffrn_measured_fraction_theta_max 0.9938
_diffrn_measurement_details
;
  1 omega -111.00  -15.00   1.0000   29.3800
omega____ theta____ kappa____ phi______ frames
    -      -42.7322  -57.0000  150.0000 96

  2 omega  -66.00   30.00   1.0000   29.3800
omega____ theta____ kappa____ phi______ frames
    -      -42.7322   57.0000  -60.0000 96

  3 omega -124.00  -87.00   1.0000   29.3800
omega____ theta____ kappa____ phi______ frames
    -      -42.7322  -99.0000  -60.0000 37

  4 omega  -96.00   -2.00   1.0000  117.5100
omega____ theta____ kappa____ phi______ frames
    -      -43.5000  125.0000    0.0000 94

  5 omega   38.00   99.00   1.0000  117.5100
omega____ theta____ kappa____ phi______ frames
    -      111.0000  -45.0000  120.0000 61

  6 omega   47.00   99.00   1.0000  117.5100
omega____ theta____ kappa____ phi______ frames
    -      111.0000  -45.0000 -120.0000 52

  7 omega   38.00  120.00   1.0000  117.5100
omega____ theta____ kappa____ phi______ frames
    -      111.0000 -125.0000   60.0000 82

  8 omega   92.00  178.00   1.0000  117.5100
omega____ theta____ kappa____ phi______ frames
    -      111.0000   30.0000 -120.0000 86

  9 omega   52.00   91.00   1.0000  117.5100
omega____ theta____ kappa____ phi______ frames
    -      111.0000  -30.0000 -180.0000 39

 10 omega   28.00  109.00   1.0000  117.5100
omega____ theta____ kappa____ phi______ frames
    -      111.0000  -94.0000  120.0000 81

 11 omega  103.00  175.00   1.0000  117.5100
omega____ theta____ kappa____ phi______ frames
    -      111.0000  125.0000 -180.0000 72

 12 omega   42.00  109.00   1.0000  117.5100
omega____ theta____ kappa____ phi______ frames
    -      111.0000  -94.0000 -120.0000 67

 13 omega   35.00   88.00   1.0000  117.5100
omega____ theta____ kappa____ phi______ frames
    -      111.0000  -30.0000   60.0000 53

 14 omega   58.00  173.00   1.0000  117.5100
omega____ theta____ kappa____ phi______ frames
    -      111.0000   15.0000    0.0000 115
;
_diffrn_measurement_device_type 'SuperNova, Dual, Cu at zero, Atlas'
_diffrn_measurement_method '\w scans'
_diffrn_orient_matrix_UB_11 -0.0515449000
_diffrn_orient_matrix_UB_12 -0.0520357000
_diffrn_orient_matrix_UB_13 -0.0187120000
_diffrn_orient_matrix_UB_21 0.0550844000
_diffrn_orient_matrix_UB_22 -0.0205136000
_diffrn_orient_matrix_UB_23 0.0295286000
_diffrn_orient_matrix_UB_31 -0.0355755000
_diffrn_orient_matrix_UB_32 0.0009448000
_diffrn_orient_matrix_UB_33 0.0399880000
_diffrn_radiation_monochromator mirror
_diffrn_radiation_type 'Cu K\a'
_diffrn_radiation_wavelength 1.5418
_diffrn_reflns_av_R_equivalents 0.0446
_diffrn_reflns_av_unetI/netI 0.0461
_diffrn_reflns_limit_h_max 22
_diffrn_reflns_limit_h_min -22
_diffrn_reflns_limit_k_max 32
_diffrn_reflns_limit_k_min -32
_diffrn_reflns_limit_l_max 33
_diffrn_reflns_limit_l_min -23
_diffrn_reflns_number 80660
_diffrn_reflns_theta_full 58.95
_diffrn_reflns_theta_max 58.95
_diffrn_reflns_theta_min 3.05
_diffrn_source 'SuperNova (Cu) X-ray Source'
_exptl_absorpt_coefficient_mu 0.871
_exptl_absorpt_correction_T_max 0.988
_exptl_absorpt_correction_T_min 0.980
_exptl_absorpt_correction_type analytical
_exptl_absorpt_process_details
;
CrysAlisPro, Agilent Technologies,
Version 1.171.36.28 (release 01-02-2013 CrysAlis171 .NET)
(compiled Feb  1 2013,16:14:44)
Analytical numeric absorption correction using a multifaceted crystal
            model based on expressions derived by R.C. Clark & J.S. Reid.
(Clark, R. C. & Reid, J. S. (1995). Acta Cryst. A51, 887-897)
;
_exptl_crystal_colour 'clear yellowish yellow'
_exptl_crystal_colour_lustre clear
_exptl_crystal_colour_modifier yellowish
_exptl_crystal_colour_primary yellow
_exptl_crystal_density_diffrn 1.096
_exptl_crystal_density_method 'not measured'
_exptl_crystal_description block
_exptl_crystal_F_000 5746
_exptl_crystal_recrystallization_method 'crystallized from DCM/Hexane'
_exptl_crystal_size_max 0.2186
_exptl_crystal_size_mid 0.1619
_exptl_crystal_size_min 0.1111
_refine_diff_density_max 0.799
_refine_diff_density_min -0.547
_refine_diff_density_rms 0.057
_refine_ls_extinction_method none
_refine_ls_goodness_of_fit_ref 1.035
_refine_ls_hydrogen_treatment mixed
_refine_ls_matrix_type full
_refine_ls_number_parameters 3594
_refine_ls_number_reflns 46273
_refine_ls_number_restraints 0
_refine_ls_restrained_S_all 1.035
_refine_ls_R_factor_all 0.0935
_refine_ls_R_factor_gt 0.0710
_refine_ls_shift/su_max 0.045
_refine_ls_shift/su_mean 0.002
_refine_ls_structure_factor_coef Fsqd
_refine_ls_weighting_details 'calc w=1/[\s^2^(Fo^2^)+(0.1060P)^2^+14.0732P] where P=(Fo^2^+2Fc^2^)/3'
_refine_ls_weighting_scheme calc
_refine_ls_wR_factor_gt 0.1920
_refine_ls_wR_factor_ref 0.2083
_reflns_number_gt 37244
_reflns_number_total 46273
_reflns_threshold_expression >2sigma(I)
_cod_data_source_file jo502605e_si_004.cif
_cod_data_source_block nag03
_cod_depositor_comments 'Adding full bibliography for 4030570--4030572.cif.'
_cod_original_cell_volume 16201.5(5)
_cod_original_formula_sum 'C94.50 H102.25 N Si3'
_cod_database_code 4030570
_chemical_oxdiff_formula 'C93 H99 Ni Si3'
_reflns_odcompleteness_completeness 99.38
_reflns_odcompleteness_iscentric 1
_reflns_odcompleteness_theta 58.86

loop_
_space_group_symop_id
_space_group_symop_operation_xyz
1 'x, y, z'
2 '-x, -y, -z'

loop_
_atom_site_label
_atom_site_type_symbol
_atom_site_fract_x
_atom_site_fract_y
_atom_site_fract_z
_atom_site_U_iso_or_equiv
_atom_site_adp_type
_atom_site_occupancy
_atom_site_symmetry_multiplicity
_atom_site_calc_flag
_atom_site_refinement_flags
C202 C 0.11831(14) 0.07926(9) 0.53910(9) 0.0271(6) Uani 1 1 d .
C203 C 0.03028(14) 0.05326(9) 0.46437(9) 0.0272(6) Uani 1 1 d .
C204 C 0.00284(14) 0.09413(9) 0.52682(9) 0.0282(6) Uani 1 1 d .
C205 C 0.16154(14) 0.05430(9) 0.52468(9) 0.0282(6) Uani 1 1 d .
C206 C 0.15144(14) 0.04430(9) 0.47451(9) 0.0291(6) Uani 1 1 d .
C207 C 0.07536(14) 0.03147(9) 0.44855(9) 0.0284(6) Uani 1 1 d .
C208 C 0.04713(15) -0.00082(9) 0.40779(9) 0.0308(6) Uani 1 1 d .
H208 H 0.0758 -0.0170 0.3982 0.037 Uiso 1 1 calc R
C209 C -0.02302(15) -0.00936(9) 0.38120(9) 0.0307(6) Uani 1 1 d .
C210 C -0.06482(14) 0.01553(10) 0.39538(9) 0.0309(6) Uani 1 1 d .
H210 H -0.1113 0.0108 0.3772 0.037 Uiso 1 1 calc R
C211 C -0.03860(14) 0.04749(10) 0.43641(9) 0.0295(6) Uani 1 1 d .
C212 C -0.08138(14) 0.07604(10) 0.45003(9) 0.0335(6) Uani 1 1 d .
C213 C -0.06885(15) 0.08469(10) 0.50059(9) 0.0315(6) Uani 1 1 d .
C214 C -0.11993(15) 0.08957(10) 0.52297(10) 0.0355(6) Uani 1 1 d .
H214 H -0.1681 0.0812 0.5062 0.043 Uiso 1 1 calc R
C215 C -0.10086(15) 0.10670(10) 0.56992(10) 0.0332(6) Uani 1 1 d .
C216 C -0.02830(14) 0.12180(9) 0.59373(9) 0.0304(6) Uani 1 1 d .
H216 H -0.0144 0.1352 0.6246 0.036 Uiso 1 1 calc R
C217 C 0.02394(14) 0.11733(9) 0.57247(9) 0.0282(6) Uani 1 1 d .
C218 C 0.10218(14) 0.13690(9) 0.59479(9) 0.0272(6) Uani 1 1 d .
C219 C 0.13937(13) 0.10293(9) 0.58451(9) 0.0266(6) Uani 1 1 d .
C220 C 0.19363(14) 0.09363(9) 0.61693(9) 0.0289(6) Uani 1 1 d .
H220 H 0.2063 0.1082 0.6473 0.035 Uiso 1 1 calc R
C221 C 0.22944(14) 0.06276(10) 0.60471(9) 0.0304(6) Uani 1 1 d .
C222 C 0.21387(14) 0.04454(10) 0.55827(9) 0.0303(6) Uani 1 1 d .
H222 H 0.2393 0.0253 0.5496 0.036 Uiso 1 1 calc R
C223 C 0.28340(16) 0.05220(10) 0.63886(10) 0.0359(6) Uani 1 1 d .
C224 C 0.32930(18) 0.04479(13) 0.66834(11) 0.0488(8) Uani 1 1 d .
C225 C 0.3691(4) 0.0296(5) 0.7683(2) 0.195(5) Uani 1 1 d .
H225 H 0.3665 0.0620 0.7756 0.234 Uiso 1 1 calc R
C226 C 0.4257(5) 0.0299(5) 0.8116(2) 0.222(6) Uani 1 1 d .
H22A H 0.4141 0.0423 0.8380 0.333 Uiso 1 1 calc R
H22B H 0.4724 0.0501 0.8100 0.333 Uiso 1 1 calc R
H22C H 0.4263 -0.0026 0.8144 0.333 Uiso 1 1 calc R
C227 C 0.3029(5) 0.0051(4) 0.7662(3) 0.191(5) Uani 1 1 d .
H22D H 0.2965 -0.0290 0.7623 0.286 Uiso 1 1 calc R
H22E H 0.2711 0.0125 0.7406 0.286 Uiso 1 1 calc R
H22F H 0.2919 0.0135 0.7943 0.286 Uiso 1 1 calc R
C228 C 0.4783(2) 0.10154(18) 0.72413(18) 0.0876(16) Uani 1 1 d .
H228 H 0.5220 0.0982 0.7443 0.105 Uiso 1 1 calc R
C229 C 0.4958(3) 0.1160(2) 0.6809(2) 0.120(2) Uani 1 1 d .
H22G H 0.4592 0.1279 0.6637 0.180 Uiso 1 1 calc R
H22H H 0.4975 0.0885 0.6628 0.180 Uiso 1 1 calc R
H22I H 0.5420 0.1412 0.6880 0.180 Uiso 1 1 calc R
C230 C 0.4593(4) 0.1418(2) 0.7492(2) 0.140(3) Uani 1 1 d .
H23A H 0.5014 0.1702 0.7592 0.210 Uiso 1 1 calc R
H23B H 0.4433 0.1304 0.7755 0.210 Uiso 1 1 calc R
H23C H 0.4214 0.1497 0.7285 0.210 Uiso 1 1 calc R
C231 C 0.4355(3) -0.00995(18) 0.6953(2) 0.1017(19) Uani 1 1 d .
H231 H 0.4011 -0.0399 0.7002 0.122 Uiso 1 1 calc R
C232 C 0.4331(4) -0.0153(3) 0.6455(3) 0.181(5) Uani 1 1 d .
H23D H 0.4629 0.0145 0.6384 0.272 Uiso 1 1 calc R
H23E H 0.3841 -0.0225 0.6274 0.272 Uiso 1 1 calc R
H23F H 0.4508 -0.0412 0.6386 0.272 Uiso 1 1 calc R
C233 C 0.5106(3) -0.0076(2) 0.7246(2) 0.120(2) Uani 1 1 d .
H23G H 0.5248 -0.0331 0.7122 0.180 Uiso 1 1 calc R
H23H H 0.5085 -0.0115 0.7558 0.180 Uiso 1 1 calc R
H23I H 0.5453 0.0233 0.7242 0.180 Uiso 1 1 calc R
C234 C 0.20681(15) 0.05189(10) 0.45401(10) 0.0334(6) Uani 1 1 d .
C235 C 0.28302(16) 0.06183(12) 0.48221(10) 0.0418(7) Uani 1 1 d .
C236 C 0.31308(19) 0.02472(15) 0.48713(12) 0.0541(9) Uani 1 1 d .
H236 H 0.2869 -0.0061 0.4711 0.065 Uiso 1 1 calc R
C237 C 0.3818(2) 0.0334(2) 0.51574(15) 0.0787(14) Uani 1 1 d .
H237 H 0.4018 0.0085 0.5185 0.094 Uiso 1 1 calc R
C238 C 0.4203(2) 0.0783(3) 0.53977(16) 0.0919(18) Uani 1 1 d .
H238 H 0.4657 0.0836 0.5597 0.110 Uiso 1 1 calc R
C239 C 0.3922(2) 0.1156(2) 0.53456(14) 0.0818(15) Uani 1 1 d .
H239 H 0.4192 0.1465 0.5504 0.098 Uiso 1 1 calc R
C240 C 0.32338(18) 0.10776(15) 0.50572(12) 0.0574(9) Uani 1 1 d .
H240 H 0.3046 0.1332 0.5022 0.069 Uiso 1 1 calc R
C241 C 0.19722(15) 0.05485(11) 0.40369(10) 0.0371(7) Uani 1 1 d .
C242 C 0.15941(18) 0.08380(12) 0.38197(11) 0.0474(8) Uani 1 1 d .
H242 H 0.1393 0.1009 0.3989 0.057 Uiso 1 1 calc R
C243 C 0.1513(2) 0.08758(14) 0.33550(12) 0.0589(9) Uani 1 1 d .
H243 H 0.1249 0.1067 0.3216 0.071 Uiso 1 1 calc R
C244 C 0.1813(2) 0.06379(15) 0.30978(12) 0.0605(10) Uani 1 1 d .
H244 H 0.1756 0.0664 0.2786 0.073 Uiso 1 1 calc R
C245 C 0.2198(2) 0.03616(16) 0.33066(13) 0.0666(11) Uani 1 1 d .
H245 H 0.2409 0.0200 0.3135 0.080 Uiso 1 1 calc R
C246 C 0.2281(2) 0.03160(14) 0.37713(11) 0.0546(9) Uani 1 1 d .
H246 H 0.2548 0.0126 0.3906 0.065 Uiso 1 1 calc R
C247 C -0.05011(15) -0.04097(10) 0.33806(9) 0.0336(6) Uani 1 1 d .
C248 C -0.07125(17) -0.06525(11) 0.30089(10) 0.0389(7) Uani 1 1 d .
C249 C -0.0097(2) -0.11237(15) 0.23782(12) 0.0604(10) Uani 1 1 d .
H249 H -0.0120 -0.1196 0.2052 0.072 Uiso 1 1 calc R
C250 C 0.0643(3) -0.0758(2) 0.26043(19) 0.0963(16) Uani 1 1 d .
H25A H 0.0716 -0.0719 0.2933 0.144 Uiso 1 1 calc R
H25B H 0.0671 -0.0451 0.2495 0.144 Uiso 1 1 calc R
H25C H 0.1009 -0.0872 0.2529 0.144 Uiso 1 1 calc R
C251 C -0.0179(3) -0.15958(16) 0.25837(15) 0.0763(12) Uani 1 1 d .
H25D H 0.0222 -0.1705 0.2569 0.114 Uiso 1 1 calc R
H25E H -0.0622 -0.1838 0.2413 0.114 Uiso 1 1 calc R
H25F H -0.0187 -0.1543 0.2899 0.114 Uiso 1 1 calc R
C252 C -0.1758(2) -0.13741(13) 0.21853(11) 0.0528(9) Uani 1 1 d .
H252 H -0.1734 -0.1640 0.2367 0.063 Uiso 1 1 calc R
C253 C -0.2383(2) -0.12207(18) 0.22637(15) 0.0788(13) Uani 1 1 d .
H25G H -0.2437 -0.0967 0.2083 0.118 Uiso 1 1 calc R
H25H H -0.2286 -0.1104 0.2584 0.118 Uiso 1 1 calc R
H25I H -0.2820 -0.1494 0.2174 0.118 Uiso 1 1 calc R
C254 C -0.1907(2) -0.15844(14) 0.16793(12) 0.0678(11) Uani 1 1 d .
H25J H -0.2335 -0.1865 0.1599 0.102 Uiso 1 1 calc R
H25K H -0.1503 -0.1675 0.1638 0.102 Uiso 1 1 calc R
H25L H -0.1977 -0.1344 0.1485 0.102 Uiso 1 1 calc R
C255 C -0.0846(3) -0.03401(15) 0.20752(14) 0.0856(16) Uani 1 1 d .
H255 H -0.1363 -0.0381 0.1973 0.103 Uiso 1 1 calc R
C256 C -0.0567(5) 0.0127(2) 0.2325(2) 0.152(3) Uani 1 1 d .
H25M H -0.0053 0.0209 0.2448 0.228 Uiso 1 1 calc R
H25N H -0.0790 0.0134 0.2574 0.228 Uiso 1 1 calc R
H25O H -0.0668 0.0357 0.2126 0.228 Uiso 1 1 calc R
C257 C -0.0658(3) -0.03898(16) 0.16155(13) 0.0715(12) Uani 1 1 d .
H25P H -0.0659 -0.0105 0.1470 0.107 Uiso 1 1 calc R
H25Q H -0.1010 -0.0671 0.1419 0.107 Uiso 1 1 calc R
H25R H -0.0187 -0.0425 0.1669 0.107 Uiso 1 1 calc R
C258 C -0.11801(16) 0.09768(12) 0.41937(10) 0.0431(7) Uani 1 1 d .
C259 C -0.1047(2) 0.10271(14) 0.37260(12) 0.0551(9) Uani 1 1 d .
C260 C -0.0350(2) 0.12427(15) 0.36906(15) 0.0667(11) Uani 1 1 d .
H260 H 0.0031 0.1347 0.3957 0.080 Uiso 1 1 calc R
C261 C -0.0208(3) 0.13058(19) 0.3264(2) 0.0933(17) Uani 1 1 d .
H261 H 0.0265 0.1450 0.3247 0.112 Uiso 1 1 calc R
C262 C -0.0762(4) 0.1157(2) 0.28689(19) 0.108(2) Uani 1 1 d .
H262 H -0.0667 0.1198 0.2583 0.130 Uiso 1 1 calc R
C263 C -0.1446(4) 0.0951(3) 0.28973(16) 0.108(2) Uani 1 1 d .
H263 H -0.1822 0.0850 0.2629 0.130 Uiso 1 1 calc R
C264 C -0.1601(3) 0.0886(2) 0.33257(13) 0.0836(14) Uani 1 1 d .
H264 H -0.2077 0.0747 0.3339 0.100 Uiso 1 1 calc R
C265 C -0.16669(19) 0.12423(14) 0.42953(11) 0.0536(9) Uani 1 1 d .
C266 C -0.1407(3) 0.17418(18) 0.43928(19) 0.0986(17) Uani 1 1 d .
H266 H -0.0922 0.1908 0.4419 0.118 Uiso 1 1 calc R
C267 C -0.1868(4) 0.1998(2) 0.4452(2) 0.130(2) Uani 1 1 d .
H267 H -0.1694 0.2335 0.4510 0.156 Uiso 1 1 calc R
C268 C -0.2578(3) 0.1755(2) 0.4425(2) 0.110(2) Uani 1 1 d .
H268 H -0.2882 0.1927 0.4473 0.132 Uiso 1 1 calc R
C269 C -0.2842(3) 0.1261(2) 0.43291(16) 0.0885(15) Uani 1 1 d .
H269 H -0.3325 0.1097 0.4311 0.106 Uiso 1 1 calc R
C270 C -0.2387(2) 0.10026(17) 0.42575(13) 0.0654(10) Uani 1 1 d .
H270 H -0.2570 0.0666 0.4184 0.078 Uiso 1 1 calc R
C271 C -0.15409(16) 0.11242(11) 0.59246(10) 0.0389(7) Uani 1 1 d .
C272 C -0.19654(18) 0.11960(13) 0.61180(11) 0.0478(8) Uani 1 1 d .
C273 C -0.3264(3) 0.09008(19) 0.6508(2) 0.0952(18) Uani 1 1 d .
H273 H -0.3602 0.1031 0.6617 0.114 Uiso 1 1 calc R
C274 C -0.3704(3) 0.0540(2) 0.6063(3) 0.127(2) Uani 1 1 d .
H27D H -0.3384 0.0415 0.5939 0.190 Uiso 1 1 calc R
H27E H -0.3933 0.0705 0.5840 0.190 Uiso 1 1 calc R
H27F H -0.4066 0.0276 0.6135 0.190 Uiso 1 1 calc R
C275 C -0.2931(4) 0.0659(3) 0.6891(3) 0.146(3) Uani 1 1 d .
H27G H -0.3291 0.0370 0.6927 0.219 Uiso 1 1 calc R
H27H H -0.2751 0.0879 0.7174 0.219 Uiso 1 1 calc R
H27I H -0.2539 0.0576 0.6817 0.219 Uiso 1 1 calc R
C276 C -0.1951(3) 0.1821(2) 0.69502(17) 0.0936(15) Uani 1 1 d .
H276 H -0.1751 0.1608 0.7142 0.112 Uiso 1 1 calc R
C277 C -0.1304(3) 0.2217(2) 0.6870(2) 0.125(2) Uani 1 1 d .
H27J H -0.1477 0.2422 0.6665 0.188 Uiso 1 1 calc R
H27K H -0.1018 0.2069 0.6736 0.188 Uiso 1 1 calc R
H27L H -0.1014 0.2409 0.7159 0.188 Uiso 1 1 calc R
C278 C -0.2382(5) 0.2030(3) 0.7224(2) 0.158(3) Uani 1 1 d .
H27M H -0.2077 0.2179 0.7524 0.237 Uiso 1 1 calc R
H27N H -0.2793 0.1772 0.7253 0.237 Uiso 1 1 calc R
H27O H -0.2544 0.2267 0.7063 0.237 Uiso 1 1 calc R
C279 C -0.2935(2) 0.18064(17) 0.59819(16) 0.0723(12) Uani 1 1 d .
H279 H -0.2570 0.2131 0.6047 0.087 Uiso 1 1 calc R
C280 C -0.3059(4) 0.1626(3) 0.54741(19) 0.126(2) Uani 1 1 d .
H28A H -0.3409 0.1306 0.5397 0.190 Uiso 1 1 calc R
H28B H -0.2611 0.1617 0.5419 0.190 Uiso 1 1 calc R
H28C H -0.3236 0.1842 0.5287 0.190 Uiso 1 1 calc R
C281 C -0.3631(3) 0.1869(2) 0.6062(2) 0.0967(17) Uani 1 1 d .
H28D H -0.3794 0.2071 0.5851 0.145 Uiso 1 1 calc R
H28E H -0.3536 0.2017 0.6372 0.145 Uiso 1 1 calc R
H28F H -0.3998 0.1557 0.6012 0.145 Uiso 1 1 calc R
C282 C 0.13649(14) 0.18251(9) 0.61688(9) 0.0288(6) Uani 1 1 d .
C283 C 0.09780(15) 0.21848(10) 0.62044(9) 0.0319(6) Uani 1 1 d .
C284 C 0.05490(17) 0.22829(11) 0.58140(11) 0.0404(7) Uani 1 1 d .
H284 H 0.0505 0.2124 0.5527 0.049 Uiso 1 1 calc R
C285 C 0.01833(19) 0.26133(13) 0.58435(13) 0.0521(8) Uani 1 1 d .
H285 H -0.0106 0.2672 0.5578 0.062 Uiso 1 1 calc R
C286 C 0.0249(2) 0.28540(12) 0.62645(13) 0.0559(9) Uani 1 1 d .
H286 H 0.0001 0.3073 0.6286 0.067 Uiso 1 1 calc R
C287 C 0.0682(2) 0.27685(14) 0.66498(14) 0.0644(10) Uani 1 1 d .
H287 H 0.0730 0.2933 0.6935 0.077 Uiso 1 1 calc R
C288 C 0.10483(19) 0.24414(13) 0.66227(12) 0.0522(9) Uani 1 1 d .
H288 H 0.1347 0.2393 0.6889 0.063 Uiso 1 1 calc R
C289 C 0.21730(14) 0.20067(9) 0.63494(9) 0.0294(6) Uani 1 1 d .
C290 C 0.25980(16) 0.21136(10) 0.60434(10) 0.0364(6) Uani 1 1 d .
H290 H 0.2379 0.2087 0.5731 0.044 Uiso 1 1 calc R
C291 C 0.33446(17) 0.22590(12) 0.61971(12) 0.0463(8) Uani 1 1 d .
H291 H 0.3623 0.2331 0.5988 0.056 Uiso 1 1 calc R
C292 C 0.36765(17) 0.22975(12) 0.66567(12) 0.0505(8) Uani 1 1 d .
H292 H 0.4178 0.2390 0.6759 0.061 Uiso 1 1 calc R
C293 C 0.32631(18) 0.21986(12) 0.69642(11) 0.0497(8) Uani 1 1 d .
H293 H 0.3487 0.2227 0.7277 0.060 Uiso 1 1 calc R
C294 C 0.25143(17) 0.20559(11) 0.68147(10) 0.0404(7) Uani 1 1 d .
H294 H 0.2240 0.1993 0.7027 0.048 Uiso 1 1 calc R
N201 N 0.05523(11) 0.08256(8) 0.50781(7) 0.0270(5) Uani 1 1 d .
Si7 Si 0.40527(6) 0.04143(5) 0.71452(4) 0.0690(3) Uani 1 1 d .
Si8 Si -0.08578(5) -0.08802(3) 0.24003(3) 0.0414(2) Uani 1 1 d .
Si9 Si -0.25629(6) 0.14215(4) 0.63856(4) 0.0567(3) Uani 1 1 d .
C2 C 0.49629(13) 0.40847(8) 0.96786(9) 0.0241(5) Uani 1 1 d .
C3 C 0.38049(13) 0.42122(9) 0.95870(9) 0.0242(5) Uani 1 1 d .
C4 C 0.46922(14) 0.44515(9) 1.03311(8) 0.0241(5) Uani 1 1 d .
C5 C 0.53900(14) 0.45136(9) 1.06015(9) 0.0260(5) Uani 1 1 d .
C6 C 0.58323(14) 0.42540(9) 1.04397(9) 0.0276(6) Uani 1 1 d .
C7 C 0.56911(14) 0.41920(9) 0.99328(9) 0.0259(5) Uani 1 1 d .
C8 C 0.61983(14) 0.41736(9) 0.96968(9) 0.0284(6) Uani 1 1 d .
H8 H 0.6686 0.4278 0.9856 0.034 Uiso 1 1 calc R
C9 C 0.59985(14) 0.40022(9) 0.92259(9) 0.0286(6) Uani 1 1 d .
C10 C 0.52679(14) 0.38336(9) 0.89965(9) 0.0274(6) Uani 1 1 d .
H10 H 0.5124 0.3698 0.8689 0.033 Uiso 1 1 calc R
C11 C 0.47465(14) 0.38641(9) 0.92196(9) 0.0247(5) Uani 1 1 d .
C12 C 0.39630(14) 0.36655(9) 0.90030(8) 0.0259(5) Uani 1 1 d .
C13 C 0.35884(13) 0.39996(9) 0.91241(8) 0.0244(5) Uani 1 1 d .
C14 C 0.30415(13) 0.41016(9) 0.88130(9) 0.0278(6) Uani 1 1 d .
H14 H 0.2912 0.3970 0.8505 0.033 Uiso 1 1 calc R
C15 C 0.26826(14) 0.43998(9) 0.89567(9) 0.0290(6) Uani 1 1 d .
C16 C 0.28361(14) 0.45528(9) 0.94270(9) 0.0281(6) Uani 1 1 d .
H16 H 0.2576 0.4733 0.9528 0.034 Uiso 1 1 calc R
C17 C 0.33655(13) 0.44449(9) 0.97483(9) 0.0259(5) Uani 1 1 d .
C18 C 0.34702(14) 0.45204(9) 1.02528(9) 0.0267(6) Uani 1 1 d .
C19 C 0.42364(14) 0.46515(9) 1.05094(9) 0.0251(5) Uani 1 1 d .
C20 C 0.45202(14) 0.49547(9) 1.09291(9) 0.0275(6) Uani 1 1 d .
H20 H 0.4228 0.5099 1.1042 0.033 Uiso 1 1 calc R
C21 C 0.52285(14) 0.50457(9) 1.11830(9) 0.0269(6) Uani 1 1 d .
C22 C 0.56532(14) 0.48164(9) 1.10204(9) 0.0277(6) Uani 1 1 d .
H22 H 0.6123 0.4866 1.1195 0.033 Uiso 1 1 calc R
C23 C 0.55093(15) 0.53527(9) 1.16194(9) 0.0297(6) Uani 1 1 d .
C24 C 0.57319(17) 0.55911(10) 1.19930(9) 0.0366(7) Uani 1 1 d .
C25 C 0.5878(4) 0.52712(15) 1.29238(14) 0.100(2) Uani 1 1 d .
H25 H 0.6402 0.5342 1.3042 0.120 Uiso 1 1 calc R
C26 C 0.5684(2) 0.53056(15) 1.33760(12) 0.0662(11) Uani 1 1 d .
H26A H 0.5199 0.5317 1.3321 0.099 Uiso 1 1 calc R
H26B H 0.6014 0.5595 1.3571 0.099 Uiso 1 1 calc R
H26C H 0.5716 0.5027 1.3524 0.099 Uiso 1 1 calc R
C27 C 0.5704(4) 0.48134(18) 1.2674(2) 0.120(2) Uani 1 1 d .
H27A H 0.5834 0.4595 1.2878 0.181 Uiso 1 1 calc R
H27B H 0.5965 0.4840 1.2442 0.181 Uiso 1 1 calc R
H27C H 0.5193 0.4691 1.2530 0.181 Uiso 1 1 calc R
C28 C 0.5113(2) 0.60466(15) 1.26295(12) 0.0603(10) Uani 1 1 d .
H28 H 0.5098 0.6079 1.2952 0.072 Uiso 1 1 calc R
C29 C 0.5231(3) 0.65486(16) 1.24757(15) 0.0758(12) Uani 1 1 d .
H29A H 0.5273 0.6533 1.2165 0.114 Uiso 1 1 calc R
H29B H 0.5666 0.6775 1.2675 0.114 Uiso 1 1 calc R
H29C H 0.4827 0.6654 1.2491 0.114 Uiso 1 1 calc R
C30 C 0.4391(2) 0.5690(2) 1.23541(17) 0.0936(16) Uani 1 1 d .
H30A H 0.4007 0.5803 1.2400 0.140 Uiso 1 1 calc R
H30B H 0.4332 0.5377 1.2455 0.140 Uiso 1 1 calc R
H30C H 0.4378 0.5665 1.2033 0.140 Uiso 1 1 calc R
C31 C 0.67752(19) 0.63160(12) 1.28220(11) 0.0494(8) Uani 1 1 d .
H31 H 0.6746 0.6581 1.2640 0.059 Uiso 1 1 calc R
C32 C 0.7408(2) 0.61685(18) 1.27467(14) 0.0766(12) Uani 1 1 d .
H32A H 0.7843 0.6444 1.2840 0.115 Uiso 1 1 calc R
H32B H 0.7317 0.6054 1.2426 0.115 Uiso 1 1 calc R
H32C H 0.7463 0.5914 1.2926 0.115 Uiso 1 1 calc R
C33 C 0.6920(2) 0.65230(13) 1.33264(12) 0.0616(10) Uani 1 1 d .
H33A H 0.6967 0.6277 1.3519 0.092 Uiso 1 1 calc R
H33B H 0.6525 0.6627 1.3364 0.092 Uiso 1 1 calc R
H33C H 0.7360 0.6795 1.3412 0.092 Uiso 1 1 calc R
C34 C 0.62405(15) 0.40401(10) 1.07231(10) 0.0332(6) Uani 1 1 d .
C35 C 0.61717(17) 0.39701(11) 1.11997(10) 0.0411(7) Uani 1 1 d .
C36 C 0.6764(2) 0.40930(17) 1.15782(13) 0.0708(11) Uani 1 1 d .
H36 H 0.7227 0.4226 1.1540 0.085 Uiso 1 1 calc R
C37 C 0.6676(3) 0.4020(2) 1.20161(15) 0.0952(16) Uani 1 1 d .
H37 H 0.7079 0.4111 1.2269 0.114 Uiso 1 1 calc R
C38 C 0.6004(3) 0.38173(18) 1.20767(15) 0.0827(14) Uani 1 1 d .
H38 H 0.5947 0.3768 1.2370 0.099 Uiso 1 1 calc R
C39 C 0.5416(3) 0.36874(15) 1.17085(15) 0.0698(11) Uani 1 1 d .
H39 H 0.4956 0.3548 1.1749 0.084 Uiso 1 1 calc R
C40 C 0.5500(2) 0.37620(12) 1.12712(12) 0.0507(8) Uani 1 1 d .
H40 H 0.5093 0.3669 1.1021 0.061 Uiso 1 1 calc R
C41 C 0.67280(17) 0.38118(12) 1.05574(10) 0.0435(7) Uani 1 1 d .
C42 C 0.7462(2) 0.40598(18) 1.06440(13) 0.0679(11) Uani 1 1 d .
H42 H 0.7658 0.4365 1.0819 0.081 Uiso 1 1 calc R
C43 C 0.7906(3) 0.3856(3) 1.04723(18) 0.106(2) Uani 1 1 d .
H43 H 0.8399 0.4023 1.0534 0.127 Uiso 1 1 calc R
C44 C 0.7616(4) 0.3406(3) 1.0210(2) 0.116(2) Uani 1 1 d .
H44 H 0.7915 0.3271 1.0093 0.139 Uiso 1 1 calc R
C45 C 0.6891(4) 0.31567(19) 1.01194(18) 0.0977(18) Uani 1 1 d .
H45 H 0.6697 0.2853 0.9941 0.117 Uiso 1 1 calc R
C46 C 0.6446(3) 0.33583(13) 1.02957(13) 0.0641(10) Uani 1 1 d .
H46 H 0.5955 0.3187 1.0237 0.077 Uiso 1 1 calc R
C47 C 0.65481(15) 0.39683(10) 0.90070(10) 0.0333(6) Uani 1 1 d .
C48 C 0.70202(17) 0.39232(11) 0.88429(11) 0.0416(7) Uani 1 1 d .
C49 C 0.7723(2) 0.31661(16) 0.88635(18) 0.0746(12) Uani 1 1 d .
H49 H 0.7920 0.3263 0.9197 0.090 Uiso 1 1 calc R
C50 C 0.8260(3) 0.2953(2) 0.8722(2) 0.108(2) Uani 1 1 d .
H50A H 0.8302 0.2691 0.8895 0.162 Uiso 1 1 calc R
H50B H 0.8725 0.3200 0.8784 0.162 Uiso 1 1 calc R
H50C H 0.8092 0.2833 0.8399 0.162 Uiso 1 1 calc R
C51 C 0.6988(4) 0.28071(19) 0.8812(3) 0.134(3) Uani 1 1 d .
H51A H 0.6786 0.2657 0.8497 0.201 Uiso 1 1 calc R
H51B H 0.6679 0.2971 0.8898 0.201 Uiso 1 1 calc R
H51C H 0.7027 0.2563 0.9008 0.201 Uiso 1 1 calc R
C52 C 0.8621(2) 0.42270(15) 0.88832(17) 0.0721(12) Uani 1 1 d .
H52 H 0.8976 0.4118 0.8772 0.087 Uiso 1 1 calc R
C53 C 0.8661(3) 0.47176(17) 0.8725(2) 0.110(2) Uani 1 1 d .
H53A H 0.8408 0.4871 0.8885 0.165 Uiso 1 1 calc R
H53B H 0.8441 0.4673 0.8399 0.165 Uiso 1 1 calc R
H53C H 0.9158 0.4918 0.8789 0.165 Uiso 1 1 calc R
C54 C 0.8847(3) 0.4277(2) 0.94085(19) 0.110(2) Uani 1 1 d .
H54A H 0.9308 0.4527 0.9524 0.165 Uiso 1 1 calc R
H54B H 0.8884 0.3974 0.9502 0.165 Uiso 1 1 calc R
H54C H 0.8492 0.4361 0.9530 0.165 Uiso 1 1 calc R
C55 C 0.7462(2) 0.37175(18) 0.79858(14) 0.0717(12) Uani 1 1 d .
H55 H 0.7369 0.4021 0.7919 0.086 Uiso 1 1 calc R
C56 C 0.8063(3) 0.3693(2) 0.77617(16) 0.0934(16) Uani 1 1 d .
H56A H 0.8134 0.3384 0.7785 0.140 Uiso 1 1 calc R
H56B H 0.8504 0.3947 0.7916 0.140 Uiso 1 1 calc R
H56C H 0.7927 0.3734 0.7443 0.140 Uiso 1 1 calc R
C57 C 0.6761(3) 0.3308(3) 0.77538(18) 0.110(2) Uani 1 1 d .
H57A H 0.6602 0.3348 0.7437 0.166 Uiso 1 1 calc R
H57B H 0.6396 0.3317 0.7908 0.166 Uiso 1 1 calc R
H57C H 0.6845 0.3002 0.7771 0.166 Uiso 1 1 calc R
C58 C 0.36131(14) 0.32121(9) 0.87787(8) 0.0275(6) Uani 1 1 d .
C59 C 0.40050(14) 0.28569(9) 0.87378(9) 0.0301(6) Uani 1 1 d .
C60 C 0.44114(17) 0.27446(10) 0.91306(10) 0.0396(7) Uani 1 1 d .
H60 H 0.4429 0.2888 0.9419 0.048 Uiso 1 1 calc R
C61 C 0.47887(19) 0.24251(12) 0.91024(12) 0.0509(8) Uani 1 1 d .
H61 H 0.5059 0.2356 0.9370 0.061 Uiso 1 1 calc R
C62 C 0.4766(2) 0.22084(13) 0.86782(13) 0.0580(9) Uani 1 1 d .
H62 H 0.5026 0.1997 0.8656 0.070 Uiso 1 1 calc R
C63 C 0.4355(2) 0.23082(15) 0.82919(13) 0.0682(11) Uani 1 1 d .
H63 H 0.4329 0.2158 0.8005 0.082 Uiso 1 1 calc R
C64 C 0.39778(19) 0.26279(13) 0.83183(11) 0.0521(9) Uani 1 1 d .
H64 H 0.3701 0.2690 0.8049 0.063 Uiso 1 1 calc R
C65 C 0.28038(14) 0.30292(9) 0.86066(9) 0.0289(6) Uani 1 1 d .
C66 C 0.24490(16) 0.29633(11) 0.81425(10) 0.0400(7) Uani 1 1 d .
H66 H 0.2715 0.3020 0.7925 0.048 Uiso 1 1 calc R
C67 C 0.16992(18) 0.28124(13) 0.80019(11) 0.0517(8) Uani 1 1 d .
H67 H 0.1466 0.2772 0.7690 0.062 Uiso 1 1 calc R
C68 C 0.12961(17) 0.27219(12) 0.83157(13) 0.0519(9) Uani 1 1 d .
H68 H 0.0793 0.2624 0.8218 0.062 Uiso 1 1 calc R
C69 C 0.16395(17) 0.27766(12) 0.87745(12) 0.0476(8) Uani 1 1 d .
H69 H 0.1369 0.2709 0.8989 0.057 Uiso 1 1 calc R
C70 C 0.23883(16) 0.29316(10) 0.89204(10) 0.0373(7) Uani 1 1 d .
H70 H 0.2616 0.2971 0.9233 0.045 Uiso 1 1 calc R
C71 C 0.21453(15) 0.45232(10) 0.86288(9) 0.0340(6) Uani 1 1 d .
C72 C 0.16909(17) 0.46198(13) 0.83467(11) 0.0458(8) Uani 1 1 d .
C73 C 0.0521(3) 0.5094(2) 0.81854(18) 0.0890(15) Uani 1 1 d .
C74 C 0.0940(4) 0.5626(3) 0.8250(3) 0.095(2) Uani 0.593(6) 1 d P
H74A H 0.1023 0.5719 0.7961 0.143 Uiso 0.593(6) 1 calc PR
H74B H 0.1396 0.5691 0.8473 0.143 Uiso 0.593(6) 1 calc PR
H74C H 0.0669 0.5809 0.8355 0.143 Uiso 0.593(6) 1 calc PR
C74A C 0.0596(7) 0.5044(5) 0.8696(4) 0.095(2) Uani 0.407(6) 1 d P
H74D H 0.1099 0.5161 0.8860 0.143 Uiso 0.407(6) 1 calc PR
H74E H 0.0392 0.4709 0.8729 0.143 Uiso 0.407(6) 1 calc PR
H74F H 0.0345 0.5232 0.8818 0.143 Uiso 0.407(6) 1 calc PR
C75 C -0.0207(3) 0.5084(2) 0.7869(2) 0.115(2) Uani 1 1 d .
H75A H -0.0138 0.5180 0.7579 0.173 Uiso 1 1 calc R
H75B H -0.0390 0.5306 0.8012 0.173 Uiso 1 1 calc R
H75C H -0.0548 0.4762 0.7819 0.173 Uiso 1 1 calc R
C76 C 0.1255(3) 0.4957(2) 0.74220(16) 0.0980(17) Uani 1 1 d .
H76 H 0.1449 0.5307 0.7532 0.118 Uiso 1 1 calc R
C77 C 0.1845(3) 0.4840(3) 0.7306(2) 0.120(2) Uani 1 1 d .
H77A H 0.1688 0.4501 0.7187 0.179 Uiso 1 1 calc R
H77B H 0.2242 0.4908 0.7576 0.179 Uiso 1 1 calc R
H77C H 0.1998 0.5031 0.7076 0.179 Uiso 1 1 calc R
C78 C 0.0633(3) 0.4901(3) 0.69837(18) 0.128(3) Uani 1 1 d .
H78A H 0.0813 0.5113 0.6775 0.193 Uiso 1 1 calc R
H78B H 0.0249 0.4985 0.7069 0.193 Uiso 1 1 calc R
H78C H 0.0453 0.4571 0.6836 0.193 Uiso 1 1 calc R
C79 C 0.0244(2) 0.40374(17) 0.77555(14) 0.0713(12) Uani 1 1 d .
H79 H -0.0207 0.4061 0.7563 0.086 Uiso 1 1 calc R
C80 C 0.0076(3) 0.3821(2) 0.8183(2) 0.0982(16) Uani 1 1 d .
H80A H -0.0309 0.3516 0.8090 0.147 Uiso 1 1 calc R
H80B H -0.0069 0.4040 0.8359 0.147 Uiso 1 1 calc R
H80C H 0.0500 0.3771 0.8368 0.147 Uiso 1 1 calc R
C81 C 0.0485(3) 0.3691(2) 0.7476(2) 0.1027(18) Uani 1 1 d .
H81A H 0.0952 0.3686 0.7643 0.154 Uiso 1 1 calc R
H81B H 0.0513 0.3801 0.7184 0.154 Uiso 1 1 calc R
H81C H 0.0140 0.3370 0.7426 0.154 Uiso 1 1 calc R
C82 C 0.29198(15) 0.44192(10) 1.04561(9) 0.0316(6) Uani 1 1 d .
C83 C 0.30303(15) 0.43951(11) 1.09605(10) 0.0369(7) Uani 1 1 d .
C84 C 0.33564(18) 0.40733(12) 1.11664(11) 0.0469(8) Uani 1 1 d .
H84 H 0.3508 0.3875 1.0988 0.056 Uiso 1 1 calc R
C85 C 0.3457(2) 0.40451(15) 1.16327(13) 0.0619(10) Uani 1 1 d .
H85 H 0.3677 0.3829 1.1765 0.074 Uiso 1 1 calc R
C86 C 0.3235(2) 0.43322(18) 1.19026(12) 0.0689(12) Uani 1 1 d .
H86 H 0.3305 0.4312 1.2216 0.083 Uiso 1 1 calc R
C87 C 0.2909(2) 0.46485(18) 1.17059(13) 0.0700(12) Uani 1 1 d .
H87 H 0.2753 0.4842 1.1887 0.084 Uiso 1 1 calc R
C88 C 0.28099(19) 0.46826(15) 1.12399(11) 0.0546(9) Uani 1 1 d .
H88 H 0.2592 0.4902 1.1112 0.065 Uiso 1 1 calc R
C89 C 0.21474(15) 0.42737(12) 1.01817(10) 0.0384(7) Uani 1 1 d .
C90 C 0.18019(18) 0.38056(13) 0.99502(12) 0.0518(8) Uani 1 1 d .
H90 H 0.2044 0.3578 0.9980 0.062 Uiso 1 1 calc R
C91 C 0.1097(2) 0.36745(18) 0.96740(14) 0.0743(12) Uani 1 1 d .
H91 H 0.0869 0.3361 0.9518 0.089 Uiso 1 1 calc R
C92 C 0.0737(2) 0.4006(2) 0.96306(15) 0.0825(15) Uani 1 1 d .
H92 H 0.0268 0.3919 0.9442 0.099 Uiso 1 1 calc R
C93 C 0.1066(2) 0.44687(19) 0.98649(14) 0.0756(13) Uani 1 1 d .
H93 H 0.0817 0.4692 0.9839 0.091 Uiso 1 1 calc R
C94 C 0.17644(19) 0.45986(15) 1.01384(12) 0.0582(9) Uani 1 1 d .
H94 H 0.1984 0.4911 1.0297 0.070 Uiso 1 1 calc R
N1 N 0.44413(11) 0.41764(7) 0.98865(7) 0.0246(5) Uani 1 1 d .
Si1 Si 0.58853(5) 0.58143(3) 1.26050(3) 0.0402(2) Uani 1 1 d .
Si2 Si 0.77085(5) 0.37477(3) 0.86298(3) 0.0439(2) Uani 1 1 d .
Si3 Si 0.09165(5) 0.46690(4) 0.79086(3) 0.0549(3) Uani 1 1 d .
C1 C 0.50150(13) 0.47130(9) 0.55642(8) 0.0244(5) Uani 1 1 d .
C1A C 0.17356(16) 0.39671(11) 0.43008(10) 0.0380(7) Uani 1 1 d .
C102 C 0.37443(13) 0.46352(9) 0.52881(8) 0.0253(5) Uani 1 1 d .
C104 C 0.46063(14) 0.54036(9) 0.57002(8) 0.0252(5) Uani 1 1 d .
C105 C 0.40447(14) 0.56102(9) 0.56556(9) 0.0272(6) Uani 1 1 d .
C106 C 0.32976(14) 0.52696(10) 0.55675(9) 0.0291(6) Uani 1 1 d .
C107 C 0.31837(14) 0.48331(9) 0.52515(9) 0.0282(6) Uani 1 1 d .
C108 C 0.25363(14) 0.46180(10) 0.49179(9) 0.0325(6) Uani 1 1 d .
H108 H 0.2174 0.4760 0.4884 0.039 Uiso 1 1 calc R
C109 C 0.24181(14) 0.41937(10) 0.46328(9) 0.0322(6) Uani 1 1 d .
C110 C 0.29512(15) 0.39703(10) 0.47086(9) 0.0319(6) Uani 1 1 d .
H110 H 0.2871 0.3680 0.4528 0.038 Uiso 1 1 calc R
C111 C 0.35974(14) 0.41713(9) 0.50464(9) 0.0273(6) Uani 1 1 d .
C112 C 0.41132(14) 0.39077(9) 0.52098(8) 0.0270(6) Uani 1 1 d .
C113 C 0.48685(14) 0.42325(9) 0.53638(8) 0.0258(5) Uani 1 1 d .
C114 C 0.54423(14) 0.40761(9) 0.53263(9) 0.0283(6) Uani 1 1 d .
H114 H 0.5346 0.3764 0.5181 0.034 Uiso 1 1 calc R
C115 C 0.61554(14) 0.43721(10) 0.54991(9) 0.0278(6) Uani 1 1 d .
C116 C 0.62930(14) 0.48339(10) 0.57211(9) 0.0280(6) Uani 1 1 d .
H116 H 0.6770 0.5035 0.5839 0.034 Uiso 1 1 calc R
C117 C 0.57357(14) 0.50023(9) 0.57706(9) 0.0257(5) Uani 1 1 d .
C118 C 0.58746(14) 0.54634(9) 0.60581(9) 0.0269(6) Uani 1 1 d .
C119 C 0.53263(14) 0.56992(9) 0.58854(8) 0.0262(5) Uani 1 1 d .
C120 C 0.54910(14) 0.62017(9) 0.59325(9) 0.0292(6) Uani 1 1 d .
H120 H 0.5973 0.6399 0.6025 0.035 Uiso 1 1 calc R
C121 C 0.49485(15) 0.64143(10) 0.58430(9) 0.0313(6) Uani 1 1 d .
C122 C 0.42322(15) 0.61155(10) 0.57212(9) 0.0322(6) Uani 1 1 d .
H122 H 0.3867 0.6255 0.5682 0.039 Uiso 1 1 calc R
C123 C 0.27890(15) 0.53134(11) 0.57808(10) 0.0343(6) Uani 1 1 d .
C124 C 0.21439(15) 0.48952(12) 0.57896(10) 0.0392(7) Uani 1 1 d .
C125 C 0.14615(18) 0.49430(15) 0.57188(14) 0.0599(10) Uani 1 1 d .
H125 H 0.1400 0.5239 0.5656 0.072 Uiso 1 1 calc R
C126 C 0.0874(2) 0.45592(19) 0.57406(17) 0.0809(14) Uani 1 1 d .
H126 H 0.0419 0.4596 0.5686 0.097 Uiso 1 1 calc R
C127 C 0.0953(2) 0.41216(17) 0.58416(16) 0.0757(13) Uani 1 1 d .
H127 H 0.0553 0.3863 0.5853 0.091 Uiso 1 1 calc R
C128 C 0.16248(19) 0.40692(14) 0.59247(13) 0.0599(10) Uani 1 1 d .
H128 H 0.1684 0.3776 0.5999 0.072 Uiso 1 1 calc R
C129 C 0.22136(17) 0.44521(12) 0.58982(12) 0.0477(8) Uani 1 1 d .
H129 H 0.2667 0.4413 0.5954 0.057 Uiso 1 1 calc R
C130 C 0.28236(17) 0.57763(12) 0.60372(11) 0.0423(7) Uani 1 1 d .
C131 C 0.26326(19) 0.61316(13) 0.57906(12) 0.0528(8) Uani 1 1 d .
H131 H 0.2524 0.6085 0.5471 0.063 Uiso 1 1 calc R
C132 C 0.2603(2) 0.65480(15) 0.60119(15) 0.0676(11) Uani 1 1 d .
H132 H 0.2483 0.6783 0.5844 0.081 Uiso 1 1 calc R
C133 C 0.2748(3) 0.66105(18) 0.64722(16) 0.0850(14) Uani 1 1 d .
H133 H 0.2729 0.6892 0.6623 0.102 Uiso 1 1 calc R
C134 C 0.2919(4) 0.6274(2) 0.67217(16) 0.1045(19) Uani 1 1 d .
H134 H 0.3019 0.6326 0.7041 0.125 Uiso 1 1 calc R
C135 C 0.2947(3) 0.58488(17) 0.65020(14) 0.0751(12) Uani 1 1 d .
H135 H 0.3052 0.5613 0.6676 0.090 Uiso 1 1 calc R
C136 C 0.11490(18) 0.37691(12) 0.40438(11) 0.0485(8) Uani 1 1 d .
C137 C -0.0329(3) 0.3396(4) 0.4176(3) 0.164(4) Uani 1 1 d .
H137 H -0.0833 0.3199 0.4026 0.197 Uiso 1 1 calc R
C138 C -0.0312(5) 0.3961(4) 0.4321(4) 0.211(5) Uani 1 1 d .
H13A H 0.0165 0.4151 0.4501 0.316 Uiso 1 1 calc R
H13B H -0.0654 0.3954 0.4498 0.316 Uiso 1 1 calc R
H13C H -0.0437 0.4104 0.4046 0.316 Uiso 1 1 calc R
C139 C -0.0020(4) 0.3122(4) 0.4578(3) 0.240(7) Uani 1 1 d .
H13D H -0.0029 0.2811 0.4448 0.360 Uiso 1 1 calc R
H13E H -0.0314 0.3077 0.4792 0.360 Uiso 1 1 calc R
H13F H 0.0469 0.3313 0.4735 0.360 Uiso 1 1 calc R
C140 C -0.0105(3) 0.3769(2) 0.3262(2) 0.0990(17) Uani 1 1 d .
H140 H 0.0055 0.4107 0.3407 0.119 Uiso 1 1 calc R
C141 C 0.0279(4) 0.3776(3) 0.2888(2) 0.158(3) Uani 1 1 d .
H14A H 0.0254 0.3452 0.2788 0.237 Uiso 1 1 calc R
H14B H 0.0776 0.3975 0.3004 0.237 Uiso 1 1 calc R
H14C H 0.0051 0.3907 0.2632 0.237 Uiso 1 1 calc R
C142 C -0.0911(3) 0.3634(3) 0.3072(3) 0.160(3) Uani 1 1 d .
H14D H -0.1099 0.3313 0.2903 0.240 Uiso 1 1 calc R
H14E H -0.1017 0.3862 0.2871 0.240 Uiso 1 1 calc R
H14F H -0.1132 0.3643 0.3321 0.240 Uiso 1 1 calc R
C143 C 0.0176(4) 0.2802(2) 0.3539(3) 0.161(4) Uani 1 1 d .
H143 H 0.0257 0.2660 0.3826 0.194 Uiso 1 1 calc R
C144 C -0.0577(5) 0.2482(2) 0.3270(4) 0.236(6) Uani 1 1 d .
H14G H -0.0685 0.2570 0.2966 0.354 Uiso 1 1 calc R
H14H H -0.0926 0.2525 0.3424 0.354 Uiso 1 1 calc R
H14I H -0.0597 0.2148 0.3250 0.354 Uiso 1 1 calc R
C145 C 0.0769(5) 0.2769(3) 0.3352(4) 0.210(6) Uani 1 1 d .
H14J H 0.0643 0.2450 0.3189 0.315 Uiso 1 1 calc R
H14K H 0.1198 0.2831 0.3599 0.315 Uiso 1 1 calc R
H14L H 0.0855 0.3005 0.3145 0.315 Uiso 1 1 calc R
C146 C 0.39087(15) 0.34336(10) 0.52643(9) 0.0320(6) Uani 1 1 d .
C147 C 0.31372(17) 0.31061(11) 0.51174(11) 0.0422(7) Uani 1 1 d .
C148 C 0.26444(17) 0.31575(13) 0.53570(12) 0.0520(9) Uani 1 1 d .
H148 H 0.2799 0.3394 0.5612 0.062 Uiso 1 1 calc R
C149 C 0.1936(2) 0.28651(17) 0.52233(16) 0.0756(13) Uani 1 1 d .
H149 H 0.1614 0.2909 0.5385 0.091 Uiso 1 1 calc R
C150 C 0.1701(2) 0.25131(18) 0.4859(2) 0.0965(17) Uani 1 1 d .
H150 H 0.1219 0.2316 0.4770 0.116 Uiso 1 1 calc R
C151 C 0.2176(3) 0.24478(18) 0.4621(2) 0.1050(19) Uani 1 1 d .
H151 H 0.2015 0.2203 0.4372 0.126 Uiso 1 1 calc R
C152 C 0.2893(2) 0.27434(14) 0.47475(17) 0.0767(13) Uani 1 1 d .
H152 H 0.3210 0.2697 0.4583 0.092 Uiso 1 1 calc R
C153 C 0.44165(15) 0.32085(10) 0.55430(10) 0.0339(6) Uani 1 1 d .
C154 C 0.45774(18) 0.28195(11) 0.53621(13) 0.0482(8) Uani 1 1 d .
H154 H 0.4383 0.2696 0.5051 0.058 Uiso 1 1 calc R
C155 C 0.5028(2) 0.26139(13) 0.56434(16) 0.0616(10) Uani 1 1 d .
H155 H 0.5132 0.2353 0.5519 0.074 Uiso 1 1 calc R
C156 C 0.53213(19) 0.27889(13) 0.61017(15) 0.0583(10) Uani 1 1 d .
H156 H 0.5624 0.2649 0.6287 0.070 Uiso 1 1 calc R
C157 C 0.51650(18) 0.31726(13) 0.62863(12) 0.0503(8) Uani 1 1 d .
H157 H 0.5360 0.3292 0.6598 0.060 Uiso 1 1 calc R
C158 C 0.47193(16) 0.33814(11) 0.60100(11) 0.0404(7) Uani 1 1 d .
H158 H 0.4619 0.3642 0.6138 0.049 Uiso 1 1 calc R
C159 C 0.67476(15) 0.41952(10) 0.54943(9) 0.0316(6) Uani 1 1 d .
C160 C 0.72555(15) 0.40478(11) 0.55341(10) 0.0380(7) Uani 1 1 d .
C162 C 0.7986(2) 0.33401(14) 0.52981(13) 0.0630(10) Uani 1 1 d .
H162 H 0.8107 0.3494 0.5034 0.076 Uiso 1 1 calc R
C163 C 0.7230(3) 0.29690(16) 0.51174(17) 0.0875(14) Uani 1 1 d .
H16A H 0.7095 0.2797 0.5363 0.131 Uiso 1 1 calc R
H16B H 0.7228 0.2743 0.4873 0.131 Uiso 1 1 calc R
H16C H 0.6890 0.3133 0.5003 0.131 Uiso 1 1 calc R
C164 C 0.8555(3) 0.3089(2) 0.54693(17) 0.108(2) Uani 1 1 d .
H16D H 0.9030 0.3325 0.5546 0.162 Uiso 1 1 calc R
H16E H 0.8517 0.2843 0.5231 0.162 Uiso 1 1 calc R
H16F H 0.8470 0.2943 0.5737 0.162 Uiso 1 1 calc R
C165 C 0.7983(2) 0.36485(17) 0.63263(14) 0.0655(10) Uani 1 1 d .
H165 H 0.7965 0.3939 0.6497 0.079 Uiso 1 1 calc R
C166 C 0.7319(3) 0.3279(2) 0.63402(17) 0.1009(18) Uani 1 1 d .
H16G H 0.7285 0.2976 0.6179 0.151 Uiso 1 1 calc R
H16H H 0.6911 0.3375 0.6196 0.151 Uiso 1 1 calc R
H16I H 0.7320 0.3241 0.6655 0.151 Uiso 1 1 calc R
C167 C 0.8665(2) 0.35795(17) 0.66025(14) 0.0698(11) Uani 1 1 d .
H16J H 0.8613 0.3507 0.6902 0.105 Uiso 1 1 calc R
H16K H 0.9066 0.3872 0.6634 0.105 Uiso 1 1 calc R
H16L H 0.8752 0.3316 0.6447 0.105 Uiso 1 1 calc R
C168 C 0.88727(17) 0.43806(13) 0.58107(13) 0.0547(9) Uani 1 1 d .
H168 H 0.9295 0.4280 0.5933 0.066 Uiso 1 1 calc R
C169 C 0.8923(2) 0.45546(17) 0.53424(16) 0.0741(12) Uani 1 1 d .
H16M H 0.8490 0.4624 0.5201 0.111 Uiso 1 1 calc R
H16N H 0.8976 0.4305 0.5145 0.111 Uiso 1 1 calc R
H16O H 0.9334 0.4843 0.5388 0.111 Uiso 1 1 calc R
C170 C 0.8893(3) 0.47930(16) 0.61491(17) 0.0859(14) Uani 1 1 d .
H17A H 0.9334 0.5058 0.6187 0.129 Uiso 1 1 calc R
H17B H 0.8873 0.4682 0.6441 0.129 Uiso 1 1 calc R
H17C H 0.8486 0.4900 0.6034 0.129 Uiso 1 1 calc R
C171 C 0.63819(14) 0.56138(10) 0.64651(9) 0.0325(6) Uani 1 1 d .
C172 C 0.68422(17) 0.53254(11) 0.66877(10) 0.0406(7) Uani 1 1 d .
C173 C 0.6527(2) 0.48573(15) 0.67677(13) 0.0587(10) Uani 1 1 d .
H173 H 0.6026 0.4719 0.6675 0.070 Uiso 1 1 calc R
C174 C 0.6940(3) 0.45897(18) 0.69824(15) 0.0767(13) Uani 1 1 d .
H174 H 0.6715 0.4274 0.7028 0.092 Uiso 1 1 calc R
C175 C 0.7667(3) 0.4784(2) 0.71254(16) 0.0884(15) Uani 1 1 d .
H175 H 0.7945 0.4603 0.7268 0.106 Uiso 1 1 calc R
C176 C 0.7981(3) 0.5239(2) 0.7060(3) 0.132(3) Uani 1 1 d .
H176 H 0.8482 0.5376 0.7164 0.158 Uiso 1 1 calc R
C177 C 0.7577(2) 0.55138(16) 0.6839(2) 0.0994(19) Uani 1 1 d .
H177 H 0.7811 0.5829 0.6795 0.119 Uiso 1 1 calc R
C178 C 0.64717(17) 0.60675(11) 0.67678(10) 0.0444(8) Uani 1 1 d .
C179 C 0.5965(3) 0.60704(14) 0.70059(12) 0.0628(10) Uani 1 1 d .
H179 H 0.5574 0.5791 0.6980 0.075 Uiso 1 1 calc R
C180 C 0.6032(4) 0.6487(2) 0.72846(14) 0.0931(18) Uani 1 1 d .
H180 H 0.5682 0.6488 0.7439 0.112 Uiso 1 1 calc R
C181 C 0.6607(5) 0.6891(2) 0.7330(2) 0.119(3) Uani 1 1 d .
H181 H 0.6656 0.7167 0.7522 0.143 Uiso 1 1 calc R
C182 C 0.7118(4) 0.68978(19) 0.7098(3) 0.126(3) Uani 1 1 d .
H182 H 0.7508 0.7179 0.7129 0.151 Uiso 1 1 calc R
C183 C 0.7054(2) 0.64804(14) 0.68135(18) 0.0827(14) Uani 1 1 d .
H183 H 0.7403 0.6483 0.6657 0.099 Uiso 1 1 calc R
C184 C 0.51261(16) 0.69316(10) 0.59185(10) 0.0373(7) Uani 1 1 d .
C185 C 0.52836(18) 0.73659(11) 0.60040(11) 0.0452(8) Uani 1 1 d .
C186 C 0.6537(3) 0.82364(15) 0.65158(18) 0.0909(16) Uani 1 1 d .
H186 H 0.6707 0.8591 0.6535 0.109 Uiso 1 1 calc R
C187 C 0.6963(3) 0.8047(2) 0.6238(3) 0.133(3) Uani 1 1 d .
H18A H 0.7470 0.8172 0.6395 0.199 Uiso 1 1 calc R
H18B H 0.6886 0.8151 0.5939 0.199 Uiso 1 1 calc R
H18C H 0.6804 0.7699 0.6206 0.199 Uiso 1 1 calc R
C188 C 0.6699(4) 0.8119(3) 0.7003(2) 0.153(3) Uani 1 1 d .
H18D H 0.6504 0.7775 0.7001 0.230 Uiso 1 1 calc R
H18E H 0.6483 0.8282 0.7184 0.230 Uiso 1 1 calc R
H18F H 0.7214 0.8225 0.7133 0.230 Uiso 1 1 calc R
C189 C 0.4968(4) 0.80648(17) 0.66113(18) 0.0914(17) Uani 1 1 d .
H189 H 0.5129 0.7898 0.6868 0.110 Uiso 1 1 calc R
C190 C 0.5123(5) 0.8586(2) 0.6830(2) 0.159(4) Uani 1 1 d .
H19A H 0.4886 0.8753 0.6612 0.239 Uiso 1 1 calc R
H19B H 0.5636 0.8753 0.6915 0.239 Uiso 1 1 calc R
H19C H 0.4945 0.8580 0.7099 0.239 Uiso 1 1 calc R
C191 C 0.4182(4) 0.7796(3) 0.6424(3) 0.152(3) Uani 1 1 d .
H19D H 0.3948 0.7772 0.6670 0.228 Uiso 1 1 calc R
H19E H 0.4118 0.7476 0.6285 0.228 Uiso 1 1 calc R
H19F H 0.3973 0.7966 0.6197 0.228 Uiso 1 1 calc R
C192 C 0.5400(2) 0.83449(13) 0.56892(14) 0.0642(10) Uani 1 1 d .
H192 H 0.5732 0.8291 0.5516 0.077 Uiso 1 1 calc R
C193 C 0.4663(3) 0.8148(2) 0.53661(18) 0.1011(17) Uani 1 1 d .
H19G H 0.4317 0.8212 0.5512 0.152 Uiso 1 1 calc R
H19H H 0.4542 0.7804 0.5286 0.152 Uiso 1 1 calc R
H19I H 0.4655 0.8302 0.5092 0.152 Uiso 1 1 calc R
C194 C 0.5619(4) 0.88965(16) 0.58100(18) 0.105(2) Uani 1 1 d .
H19J H 0.5613 0.9045 0.5533 0.158 Uiso 1 1 calc R
H19K H 0.6097 0.9017 0.6015 0.158 Uiso 1 1 calc R
H19L H 0.5283 0.8973 0.5958 0.158 Uiso 1 1 calc R
N101 N 0.44403(11) 0.48952(7) 0.55736(7) 0.0242(4) Uani 1 1 d .
Si4 Si 0.02074(5) 0.34234(4) 0.37359(4) 0.0594(3) Uani 1 1 d .
Si5 Si 0.80352(4) 0.38403(3) 0.57374(3) 0.03801(19) Uani 1 1 d .
Si6 Si 0.55363(6) 0.80196(3) 0.62063(3) 0.0498(2) Uani 1 1 d .
C302 C -0.04921(15) 0.03801(10) 0.06633(9) 0.0301(6) Uani 1 1 d .
C303 C 0.00220(14) -0.02678(10) 0.05798(9) 0.0299(6) Uani 1 1 d .
C304 C -0.12705(14) -0.04240(10) 0.02800(9) 0.0298(6) Uani 1 1 d .
C305 C -0.18704(15) -0.02646(10) 0.02235(9) 0.0326(6) Uani 1 1 d .
C306 C -0.18131(15) 0.01701(10) 0.05246(9) 0.0321(6) Uani 1 1 d .
C307 C -0.10958(15) 0.05433(10) 0.06017(9) 0.0310(6) Uani 1 1 d .
C308 C -0.09878(16) 0.10410(10) 0.06334(9) 0.0347(6) Uani 1 1 d .
H308 H -0.1386 0.1150 0.0582 0.042 Uiso 1 1 calc R
C309 C -0.02939(16) 0.13764(10) 0.07412(9) 0.0346(6) Uani 1 1 d .
C310 C 0.02952(16) 0.12079(10) 0.08460(9) 0.0351(6) Uani 1 1 d .
H310 H 0.0761 0.1431 0.0927 0.042 Uiso 1 1 calc R
C311 C 0.02079(15) 0.07148(10) 0.08330(9) 0.0310(6) Uani 1 1 d .
C312 C 0.08090(15) 0.05312(10) 0.10248(9) 0.0325(6) Uani 1 1 d .
C313 C 0.07230(15) 0.00591(10) 0.07742(9) 0.0310(6) Uani 1 1 d .
C314 C 0.13182(15) -0.00796(11) 0.07457(9) 0.0338(6) Uani 1 1 d .
H314 H 0.1781 0.0144 0.0857 0.041 Uiso 1 1 calc R
C315 C 0.12354(15) -0.05445(10) 0.05544(9) 0.0339(6) Uani 1 1 d .
C316 C 0.05415(15) -0.08728(10) 0.03883(9) 0.0344(6) Uani 1 1 d .
H316 H 0.0482 -0.1185 0.0262 0.041 Uiso 1 1 calc R
C317 C -0.00677(15) -0.07474(10) 0.04059(9) 0.0305(6) Uani 1 1 d .
C318 C -0.07982(15) -0.11096(10) 0.02467(9) 0.0312(6) Uani 1 1 d .
C319 C -0.13554(15) -0.08850(10) 0.00597(9) 0.0309(6) Uani 1 1 d .
C320 C -0.19890(15) -0.11219(10) -0.02813(9) 0.0342(6) Uani 1 1 d .
H320 H -0.2031 -0.1411 -0.0450 0.041 Uiso 1 1 calc R
C321 C -0.25628(16) -0.09369(10) -0.03771(10) 0.0373(7) Uani 1 1 d .
C322 C -0.25023(15) -0.05158(10) -0.01116(10) 0.0364(7) Uani 1 1 d .
H322 H -0.2893 -0.0399 -0.0159 0.044 Uiso 1 1 calc R
C323 C -0.32281(16) -0.12025(11) -0.07100(11) 0.0410(7) Uani 1 1 d .
C324 C -0.38030(19) -0.14324(13) -0.09678(12) 0.0521(8) Uani 1 1 d .
C325 C -0.4518(4) -0.2103(2) -0.18463(19) 0.123(3) Uani 1 1 d .
H325 H -0.4304 -0.1831 -0.2001 0.147 Uiso 1 1 calc R
C326 C -0.5214(4) -0.2425(2) -0.21912(19) 0.147(3) Uani 1 1 d .
H32D H -0.5101 -0.2536 -0.2462 0.221 Uiso 1 1 calc R
H32E H -0.5539 -0.2242 -0.2275 0.221 Uiso 1 1 calc R
H32F H -0.5440 -0.2700 -0.2054 0.221 Uiso 1 1 calc R
C327 C -0.3964(4) -0.2363(3) -0.1715(3) 0.192(5) Uani 1 1 d .
H32G H -0.4154 -0.2634 -0.1561 0.288 Uiso 1 1 calc R
H32H H -0.3527 -0.2142 -0.1512 0.288 Uiso 1 1 calc R
H32I H -0.3861 -0.2478 -0.1988 0.288 Uiso 1 1 calc R
C328 C -0.5067(2) -0.23095(16) -0.09702(14) 0.0738(12) Uani 1 1 d .
H328 H -0.4864 -0.2568 -0.1019 0.089 Uiso 1 1 calc R
C329 C -0.5891(3) -0.2540(2) -0.11475(18) 0.1029(19) Uani 1 1 d .
H32J H -0.6048 -0.2828 -0.1008 0.154 Uiso 1 1 calc R
H32K H -0.6022 -0.2623 -0.1476 0.154 Uiso 1 1 calc R
H32L H -0.6120 -0.2313 -0.1069 0.154 Uiso 1 1 calc R
C330 C -0.4845(3) -0.2152(2) -0.04552(16) 0.118(2) Uani 1 1 d .
H33D H -0.5047 -0.1905 -0.0388 0.177 Uiso 1 1 calc R
H33E H -0.4327 -0.2025 -0.0349 0.177 Uiso 1 1 calc R
H33F H -0.5022 -0.2426 -0.0302 0.177 Uiso 1 1 calc R
C331 C -0.5287(3) -0.14435(19) -0.1476(2) 0.105(2) Uani 1 1 d .
H331 H -0.5777 -0.1662 -0.1627 0.126 Uiso 1 1 calc R
C332 C -0.5326(4) -0.1151(3) -0.1047(3) 0.150(3) Uani 1 1 d .
H33G H -0.4851 -0.0938 -0.0889 0.225 Uiso 1 1 calc R
H33H H -0.5512 -0.1370 -0.0845 0.225 Uiso 1 1 calc R
H33I H -0.5641 -0.0963 -0.1140 0.225 Uiso 1 1 calc R
C333 C -0.5043(4) -0.1106(2) -0.1818(3) 0.167(4) Uani 1 1 d .
H33J H -0.4575 -0.0874 -0.1673 0.251 Uiso 1 1 calc R
H33K H -0.5385 -0.0939 -0.1914 0.251 Uiso 1 1 calc R
H33L H -0.5016 -0.1294 -0.2081 0.251 Uiso 1 1 calc R
C334 C -0.23319(15) 0.01875(11) 0.07350(10) 0.0368(7) Uani 1 1 d .
C335 C -0.29583(16) -0.02500(11) 0.07289(11) 0.0421(7) Uani 1 1 d .
C336 C -0.3670(2) -0.02676(14) 0.05733(16) 0.0685(12) Uani 1 1 d .
H336 H -0.3769 0.0007 0.0473 0.082 Uiso 1 1 calc R
C337 C -0.4234(2) -0.06800(16) 0.05624(19) 0.0857(15) Uani 1 1 d .
H337 H -0.4709 -0.0686 0.0445 0.103 Uiso 1 1 calc R
C338 C -0.4103(2) -0.10832(15) 0.07242(17) 0.0760(13) Uani 1 1 d .
H338 H -0.4486 -0.1361 0.0719 0.091 Uiso 1 1 calc R
C339 C -0.3402(2) -0.10724(14) 0.08938(15) 0.0653(11) Uani 1 1 d .
H339 H -0.3307 -0.1342 0.1009 0.078 Uiso 1 1 calc R
C340 C -0.28375(18) -0.06604(12) 0.08928(13) 0.0522(9) Uani 1 1 d .
H340 H -0.2364 -0.0658 0.1005 0.063 Uiso 1 1 calc R
C341 C -0.23021(17) 0.06402(11) 0.10109(11) 0.0428(7) Uani 1 1 d .
C342 C -0.1907(4) 0.07851(18) 0.14459(15) 0.111(2) Uani 1 1 d .
H342 H -0.1642 0.0599 0.1593 0.133 Uiso 1 1 calc R
C343 C -0.1890(5) 0.1222(2) 0.16836(17) 0.159(4) Uani 1 1 d .
H343 H -0.1601 0.1330 0.1983 0.191 Uiso 1 1 calc R
C344 C -0.2299(4) 0.1482(2) 0.1471(2) 0.108(2) Uani 1 1 d .
H344 H -0.2325 0.1751 0.1638 0.130 Uiso 1 1 calc R
C345 C -0.2661(3) 0.13580(18) 0.1031(2) 0.0974(17) Uani 1 1 d .
H345 H -0.2897 0.1556 0.0878 0.117 Uiso 1 1 calc R
C346 C -0.2680(3) 0.09301(15) 0.0808(2) 0.0925(16) Uani 1 1 d .
H346 H -0.2961 0.0831 0.0505 0.111 Uiso 1 1 calc R
C347 C -0.01823(16) 0.18876(11) 0.07967(10) 0.0393(7) Uani 1 1 d .
C348 C -0.00650(17) 0.23177(11) 0.08768(11) 0.0445(7) Uani 1 1 d .
C349 C -0.0551(2) 0.29424(15) 0.14658(14) 0.0668(10) Uani 1 1 d .
H349 H -0.0443 0.3274 0.1614 0.080 Uiso 1 1 calc R
C350 C -0.1335(3) 0.2766(2) 0.11780(18) 0.0967(16) Uani 1 1 d .
H35A H -0.1412 0.2995 0.0972 0.145 Uiso 1 1 calc R
H35B H -0.1651 0.2736 0.1378 0.145 Uiso 1 1 calc R
H35C H -0.1437 0.2456 0.1003 0.145 Uiso 1 1 calc R
C351 C -0.0465(3) 0.2617(2) 0.18475(16) 0.0946(16) Uani 1 1 d .
H35D H -0.0801 0.2619 0.2027 0.142 Uiso 1 1 calc R
H35E H 0.0020 0.2739 0.2043 0.142 Uiso 1 1 calc R
H35F H -0.0559 0.2291 0.1710 0.142 Uiso 1 1 calc R
C352 C 0.0067(3) 0.33294(13) 0.06321(15) 0.0671(11) Uani 1 1 d .
H352 H 0.0508 0.3375 0.0530 0.081 Uiso 1 1 calc R
C353 C -0.0562(3) 0.30864(18) 0.02184(16) 0.0853(14) Uani 1 1 d .
H35G H -0.1008 0.3052 0.0299 0.128 Uiso 1 1 calc R
H35H H -0.0547 0.2772 0.0120 0.128 Uiso 1 1 calc R
H35I H -0.0531 0.3281 -0.0028 0.128 Uiso 1 1 calc R
C354 C 0.0054(4) 0.38404(18) 0.0782(2) 0.129(3) Uani 1 1 d .
H35J H -0.0062 0.3994 0.0515 0.194 Uiso 1 1 calc R
H35K H 0.0521 0.4032 0.0976 0.194 Uiso 1 1 calc R
H35L H -0.0304 0.3813 0.0950 0.194 Uiso 1 1 calc R
C355 C 0.1064(2) 0.31451(16) 0.15168(16) 0.0758(12) Uani 1 1 d .
H355 H 0.1065 0.2893 0.1719 0.091 Uiso 1 1 calc R
C356 C 0.1277(3) 0.3623(2) 0.1838(2) 0.126(2) Uani 1 1 d .
H35M H 0.1720 0.3664 0.2067 0.189 Uiso 1 1 calc R
H35N H 0.0901 0.3615 0.1986 0.189 Uiso 1 1 calc R
H35O H 0.1345 0.3890 0.1661 0.189 Uiso 1 1 calc R
C357 C 0.1635(3) 0.3145(2) 0.1260(2) 0.1004(17) Uani 1 1 d .
H35P H 0.1655 0.3385 0.1054 0.151 Uiso 1 1 calc R
H35Q H 0.1510 0.2831 0.1087 0.151 Uiso 1 1 calc R
H35R H 0.2099 0.3220 0.1478 0.151 Uiso 1 1 calc R
C358 C 0.13298(15) 0.07432(11) 0.14196(10) 0.0369(7) Uani 1 1 d .
C359 C 0.13616(17) 0.12022(12) 0.16852(11) 0.0470(8) Uani 1 1 d .
C360 C 0.0905(2) 0.11774(16) 0.19691(13) 0.0647(10) Uani 1 1 d .
H360 H 0.0592 0.0878 0.1996 0.078 Uiso 1 1 calc R
C361 C 0.0912(3) 0.1601(2) 0.22165(16) 0.0909(15) Uani 1 1 d .
H361 H 0.0602 0.1583 0.2406 0.109 Uiso 1 1 calc R
C362 C 0.1371(3) 0.2038(2) 0.21802(19) 0.0998(18) Uani 1 1 d .
H362 H 0.1368 0.2318 0.2341 0.120 Uiso 1 1 calc R
C363 C 0.1837(3) 0.20696(16) 0.1910(2) 0.0941(17) Uani 1 1 d .
H363 H 0.2154 0.2371 0.1890 0.113 Uiso 1 1 calc R
C364 C 0.1839(2) 0.16522(14) 0.16645(14) 0.0674(11) Uani 1 1 d .
H364 H 0.2164 0.1675 0.1485 0.081 Uiso 1 1 calc R
C365 C 0.18668(16) 0.05218(12) 0.16679(10) 0.0424(7) Uani 1 1 d .
C366 C 0.26041(19) 0.07723(16) 0.17792(15) 0.0678(11) Uani 1 1 d .
H366 H 0.2767 0.1078 0.1690 0.081 Uiso 1 1 calc R
C367 C 0.3096(2) 0.0576(2) 0.20191(18) 0.0886(15) Uani 1 1 d .
H367 H 0.3589 0.0746 0.2087 0.106 Uiso 1 1 calc R
C368 C 0.2865(2) 0.0132(2) 0.21590(14) 0.0773(13) Uani 1 1 d .
H368 H 0.3200 -0.0001 0.2321 0.093 Uiso 1 1 calc R
C369 C 0.2138(2) -0.01192(17) 0.20598(13) 0.0671(11) Uani 1 1 d .
H369 H 0.1978 -0.0421 0.2157 0.081 Uiso 1 1 calc R
C370 C 0.16419(19) 0.00769(14) 0.18152(11) 0.0532(9) Uani 1 1 d .
H370 H 0.1150 -0.0095 0.1749 0.064 Uiso 1 1 calc R
C371 C 0.18489(16) -0.07003(11) 0.05624(10) 0.0383(7) Uani 1 1 d .
C372 C 0.23443(17) -0.08581(12) 0.05986(11) 0.0443(7) Uani 1 1 d .
C373 C 0.2944(2) -0.14454(15) 0.12778(14) 0.0636(10) Uani 1 1 d .
H373 H 0.2645 -0.1780 0.1148 0.076 Uiso 1 1 calc R
C374 C 0.2537(3) -0.1257(2) 0.15720(19) 0.1024(17) Uani 1 1 d .
H37A H 0.2445 -0.1466 0.1801 0.154 Uiso 1 1 calc R
H37B H 0.2086 -0.1251 0.1380 0.154 Uiso 1 1 calc R
H37C H 0.2824 -0.0934 0.1721 0.154 Uiso 1 1 calc R
C375 C 0.3651(3) -0.1471(2) 0.15874(18) 0.0958(16) Uani 1 1 d .
H37D H 0.3963 -0.1150 0.1722 0.144 Uiso 1 1 calc R
H37E H 0.3886 -0.1618 0.1407 0.144 Uiso 1 1 calc R
H37F H 0.3546 -0.1663 0.1827 0.144 Uiso 1 1 calc R
C376 C 0.39510(18) -0.05712(13) 0.09221(14) 0.0588(9) Uani 1 1 d .
H376 H 0.4357 -0.0692 0.1032 0.071 Uiso 1 1 calc R
C377 C 0.3953(3) -0.02072(17) 0.13106(19) 0.0966(16) Uani 1 1 d .
H37G H 0.4414 0.0046 0.1401 0.145 Uiso 1 1 calc R
H37H H 0.3868 -0.0371 0.1570 0.145 Uiso 1 1 calc R
H37I H 0.3578 -0.0068 0.1204 0.145 Uiso 1 1 calc R
C378 C 0.4062(2) -0.03209(15) 0.04996(18) 0.0789(13) Uani 1 1 d .
H37J H 0.3672 -0.0196 0.0388 0.118 Uiso 1 1 calc R
H37K H 0.4071 -0.0551 0.0262 0.118 Uiso 1 1 calc R
H37L H 0.4513 -0.0058 0.0583 0.118 Uiso 1 1 calc R
C379 C 0.3068(2) -0.15311(14) 0.02725(14) 0.0644(10) Uani 1 1 d .
H379 H 0.3111 -0.1341 0.0016 0.077 Uiso 1 1 calc R
C380 C 0.2355(3) -0.19418(17) 0.01092(17) 0.0883(14) Uani 1 1 d .
H38A H 0.2361 -0.2139 -0.0155 0.132 Uiso 1 1 calc R
H38B H 0.1966 -0.1810 0.0027 0.132 Uiso 1 1 calc R
H38C H 0.2286 -0.2136 0.0352 0.132 Uiso 1 1 calc R
C381 C 0.3714(3) -0.17261(17) 0.0367(2) 0.0926(16) Uani 1 1 d .
H38D H 0.3667 -0.1942 0.0595 0.139 Uiso 1 1 calc R
H38E H 0.4157 -0.1459 0.0477 0.139 Uiso 1 1 calc R
H38F H 0.3719 -0.1898 0.0087 0.139 Uiso 1 1 calc R
C382 C -0.09480(16) -0.15817(10) 0.03124(10) 0.0356(6) Uani 1 1 d .
C383 C -0.16894(17) -0.19457(11) 0.01392(11) 0.0435(7) Uani 1 1 d .
C384 C -0.22257(19) -0.19466(14) 0.03546(12) 0.0569(9) Uani 1 1 d .
H384 H -0.2120 -0.1724 0.0616 0.068 Uiso 1 1 calc R
C385 C -0.2917(2) -0.22730(19) 0.01873(17) 0.0821(15) Uani 1 1 d .
H385 H -0.3277 -0.2264 0.0330 0.098 Uiso 1 1 calc R
C386 C -0.3072(3) -0.26092(18) -0.0188(2) 0.100(2) Uani 1 1 d .
H386 H -0.3538 -0.2829 -0.0300 0.121 Uiso 1 1 calc R
C387 C -0.2540(3) -0.26218(16) -0.0400(2) 0.1010(19) Uani 1 1 d .
H387 H -0.2646 -0.2854 -0.0654 0.121 Uiso 1 1 calc R
C388 C -0.1853(2) -0.22941(14) -0.02401(16) 0.0730(12) Uani 1 1 d .
H388 H -0.1497 -0.2305 -0.0385 0.088 Uiso 1 1 calc R
C389 C -0.04130(16) -0.17720(10) 0.06142(10) 0.0372(7) Uani 1 1 d .
C390 C -0.01305(18) -0.15763(12) 0.10740(11) 0.0458(8) Uani 1 1 d .
H390 H -0.0259 -0.1320 0.1184 0.055 Uiso 1 1 calc R
C391 C 0.0338(2) -0.17529(14) 0.13737(12) 0.0578(9) Uani 1 1 d .
H391 H 0.0521 -0.1615 0.1681 0.069 Uiso 1 1 calc R
C392 C 0.0532(2) -0.21315(14) 0.12183(14) 0.0597(9) Uani 1 1 d .
H392 H 0.0850 -0.2250 0.1418 0.072 Uiso 1 1 calc R
C393 C 0.0253(2) -0.23335(13) 0.07662(15) 0.0640(10) Uani 1 1 d .
H393 H 0.0381 -0.2592 0.0660 0.077 Uiso 1 1 calc R
C394 C -0.02192(19) -0.21585(12) 0.04637(13) 0.0539(9) Uani 1 1 d .
H394 H -0.0407 -0.2302 0.0158 0.065 Uiso 1 1 calc R
N301 N -0.05925(12) -0.01244(8) 0.05661(7) 0.0291(5) Uani 1 1 d .
Si10 Si -0.46961(5) -0.18289(4) -0.13145(3) 0.0569(3) Uani 1 1 d .
Si11 Si 0.01253(5) 0.29536(3) 0.11185(3) 0.0488(2) Uani 1 1 d .
Si12 Si 0.30900(5) -0.11046(3) 0.07700(3) 0.0433(2) Uani 1 1 d .
C401 C -0.2499(7) 0.3054(5) 0.2161(4) 0.244(3) Uani 1 1 d .
H40A H -0.2466 0.3085 0.1850 0.366 Uiso 1 1 d R
H40B H -0.2084 0.3287 0.2371 0.366 Uiso 1 1 d R
H40C H -0.2931 0.3110 0.2197 0.366 Uiso 1 1 d R
C402 C -0.2524(7) 0.2539(6) 0.2262(5) 0.244(3) Uani 1 1 d .
H40D H -0.2892 0.2317 0.2008 0.293 Uiso 1 1 d R
H40E H -0.2064 0.2508 0.2242 0.293 Uiso 1 1 d R
C403 C -0.2649(7) 0.2360(6) 0.2663(4) 0.244(3) Uani 1 1 d .
H40F H -0.3132 0.2353 0.2672 0.293 Uiso 1 1 d R
H40G H -0.2311 0.2591 0.2923 0.293 Uiso 1 1 d R
C404 C -0.2594(8) 0.1891(6) 0.2732(5) 0.244(3) Uani 1 1 d .
H404 H -0.2146 0.1869 0.2669 0.293 Uiso 1 1 d R
C405 C -0.3149(7) 0.1476(5) 0.2536(4) 0.244(3) Uani 1 1 d .
H40H H -0.3579 0.1555 0.2409 0.366 Uiso 1 1 d R
H40I H -0.3232 0.1266 0.2765 0.366 Uiso 1 1 d R
H40J H -0.3027 0.1315 0.2295 0.366 Uiso 1 1 d R
C406 C -0.2524(6) 0.1914(5) 0.3236(4) 0.244(3) Uani 1 1 d .
H40K H -0.2047 0.1919 0.3393 0.366 Uiso 1 1 d R
H40L H -0.2877 0.1635 0.3294 0.366 Uiso 1 1 d R
H40M H -0.2602 0.2204 0.3345 0.366 Uiso 1 1 d R

loop_
_atom_site_aniso_label
_atom_site_aniso_U_11
_atom_site_aniso_U_22
_atom_site_aniso_U_33
_atom_site_aniso_U_23
_atom_site_aniso_U_13
_atom_site_aniso_U_12
C202 0.0242(13) 0.0219(13) 0.0315(14) 0.0004(10) 0.0035(11) 0.0058(11)
C203 0.0278(14) 0.0232(13) 0.0276(13) -0.0004(10) 0.0064(11) 0.0053(11)
C204 0.0269(14) 0.0227(13) 0.0340(14) 0.0009(11) 0.0072(11) 0.0076(11)
C205 0.0251(13) 0.0247(13) 0.0320(14) -0.0008(11) 0.0067(11) 0.0056(11)
C206 0.0308(14) 0.0235(13) 0.0324(14) -0.0024(11) 0.0063(12) 0.0106(11)
C207 0.0310(14) 0.0243(13) 0.0288(14) 0.0013(11) 0.0073(11) 0.0081(11)
C208 0.0346(15) 0.0251(13) 0.0312(14) 0.0002(11) 0.0097(12) 0.0075(12)
C209 0.0340(15) 0.0254(13) 0.0270(14) 0.0010(11) 0.0070(12) 0.0030(12)
C210 0.0269(14) 0.0316(14) 0.0273(14) 0.0017(11) 0.0029(11) 0.0033(11)
C211 0.0279(14) 0.0286(14) 0.0274(14) 0.0013(11) 0.0039(11) 0.0056(11)
C212 0.0252(14) 0.0344(15) 0.0355(15) -0.0037(12) 0.0022(12) 0.0081(12)
C213 0.0288(14) 0.0285(14) 0.0331(14) -0.0026(11) 0.0034(12) 0.0082(11)
C214 0.0249(14) 0.0380(16) 0.0417(16) 0.0009(12) 0.0034(12) 0.0126(12)
C215 0.0299(15) 0.0334(15) 0.0392(16) 0.0029(12) 0.0103(12) 0.0141(12)
C216 0.0326(15) 0.0288(14) 0.0308(14) -0.0001(11) 0.0086(12) 0.0119(12)
C217 0.0292(14) 0.0250(13) 0.0298(14) 0.0008(11) 0.0052(11) 0.0103(11)
C218 0.0271(13) 0.0287(14) 0.0246(13) 0.0013(11) 0.0054(11) 0.0090(11)
C219 0.0233(13) 0.0237(13) 0.0294(14) -0.0007(10) 0.0054(11) 0.0046(11)
C220 0.0261(13) 0.0274(14) 0.0271(13) -0.0026(11) 0.0032(11) 0.0039(11)
C221 0.0253(13) 0.0298(14) 0.0335(15) 0.0016(11) 0.0055(11) 0.0075(11)
C222 0.0263(14) 0.0292(14) 0.0357(15) 0.0007(11) 0.0077(12) 0.0105(11)
C223 0.0332(15) 0.0385(16) 0.0349(15) -0.0003(12) 0.0046(13) 0.0142(13)
C224 0.0476(19) 0.055(2) 0.0440(18) -0.0020(15) 0.0013(16) 0.0269(16)
C225 0.089(5) 0.406(16) 0.081(4) 0.103(7) 0.005(3) 0.067(7)
C226 0.151(7) 0.461(19) 0.095(5) 0.117(8) 0.027(5) 0.150(10)
C227 0.125(7) 0.329(14) 0.094(5) 0.058(7) 0.026(5) 0.036(8)
C228 0.064(3) 0.090(3) 0.095(3) -0.042(3) -0.021(2) 0.046(2)
C229 0.083(4) 0.118(5) 0.141(5) -0.026(4) 0.053(4) -0.003(3)
C230 0.136(5) 0.128(5) 0.151(6) -0.057(4) -0.012(4) 0.087(5)
C231 0.081(3) 0.069(3) 0.137(5) -0.019(3) -0.029(3) 0.049(3)
C232 0.171(7) 0.196(8) 0.158(7) -0.105(6) -0.068(5) 0.140(7)
C233 0.103(4) 0.118(4) 0.137(5) -0.010(4) -0.028(4) 0.083(4)
C234 0.0315(15) 0.0321(15) 0.0352(15) -0.0025(12) 0.0076(12) 0.0105(12)
C235 0.0317(16) 0.060(2) 0.0342(16) 0.0044(14) 0.0131(13) 0.0129(15)
C236 0.046(2) 0.081(3) 0.0485(19) 0.0139(18) 0.0195(16) 0.0346(19)
C237 0.052(2) 0.138(5) 0.066(3) 0.029(3) 0.019(2) 0.054(3)
C238 0.040(2) 0.169(6) 0.063(3) 0.022(3) 0.006(2) 0.032(3)
C239 0.047(2) 0.107(4) 0.059(2) -0.004(2) 0.0072(19) -0.014(3)
C240 0.0395(19) 0.067(2) 0.050(2) -0.0004(17) 0.0090(16) -0.0019(17)
C241 0.0313(15) 0.0361(16) 0.0371(16) -0.0014(12) 0.0094(12) 0.0022(12)
C242 0.054(2) 0.0443(18) 0.0462(19) 0.0099(14) 0.0176(15) 0.0153(16)
C243 0.062(2) 0.061(2) 0.051(2) 0.0206(17) 0.0130(18) 0.0148(19)
C244 0.059(2) 0.073(3) 0.0391(19) 0.0072(17) 0.0151(17) 0.005(2)
C245 0.075(3) 0.088(3) 0.043(2) -0.0029(19) 0.0240(19) 0.033(2)
C246 0.061(2) 0.073(2) 0.0400(18) 0.0044(16) 0.0181(16) 0.0330(19)
C247 0.0343(15) 0.0311(15) 0.0302(16) 0.0013(12) 0.0089(12) 0.0035(12)
C248 0.0444(17) 0.0369(16) 0.0292(16) 0.0007(13) 0.0100(13) 0.0049(13)
C249 0.074(3) 0.076(3) 0.0341(17) 0.0002(17) 0.0189(17) 0.027(2)
C250 0.062(3) 0.118(4) 0.106(4) 0.021(3) 0.034(3) 0.014(3)
C251 0.086(3) 0.068(3) 0.066(3) -0.005(2) -0.002(2) 0.031(2)
C252 0.061(2) 0.0485(19) 0.0338(17) 0.0000(14) 0.0016(15) 0.0054(17)
C253 0.059(2) 0.092(3) 0.068(3) -0.003(2) 0.009(2) 0.008(2)
C254 0.087(3) 0.051(2) 0.044(2) -0.0098(16) -0.0044(19) 0.010(2)
C255 0.163(5) 0.051(2) 0.048(2) 0.0166(18) 0.049(3) 0.024(3)
C256 0.301(11) 0.068(3) 0.108(5) 0.041(3) 0.086(6) 0.060(5)
C257 0.099(3) 0.072(3) 0.046(2) 0.0218(19) 0.030(2) 0.021(2)
C258 0.0375(16) 0.0499(18) 0.0379(16) -0.0037(14) -0.0013(13) 0.0188(14)
C259 0.067(2) 0.066(2) 0.0466(19) 0.0112(17) 0.0106(17) 0.045(2)
C260 0.086(3) 0.063(2) 0.070(3) 0.030(2) 0.029(2) 0.040(2)
C261 0.126(5) 0.092(4) 0.104(4) 0.058(3) 0.066(4) 0.061(3)
C262 0.172(6) 0.136(5) 0.074(4) 0.054(3) 0.063(4) 0.100(5)
C263 0.139(5) 0.171(6) 0.043(3) 0.028(3) 0.016(3) 0.096(5)
C264 0.089(3) 0.135(4) 0.044(2) 0.014(2) 0.008(2) 0.069(3)
C265 0.054(2) 0.066(2) 0.0419(18) -0.0053(16) -0.0049(15) 0.0372(18)
C266 0.082(3) 0.082(3) 0.122(4) -0.038(3) 0.001(3) 0.042(3)
C267 0.128(6) 0.101(4) 0.162(6) -0.047(4) 0.010(5) 0.070(4)
C268 0.104(4) 0.130(5) 0.110(4) -0.030(4) 0.005(3) 0.084(4)
C269 0.061(3) 0.132(5) 0.081(3) -0.011(3) 0.002(2) 0.061(3)
C270 0.052(2) 0.083(3) 0.066(2) 0.000(2) 0.0046(18) 0.040(2)
C271 0.0337(16) 0.0459(17) 0.0400(16) 0.0069(13) 0.0085(13) 0.0179(14)
C272 0.0438(18) 0.063(2) 0.0497(19) 0.0142(16) 0.0189(16) 0.0306(17)
C273 0.100(4) 0.090(3) 0.149(5) 0.059(4) 0.089(4) 0.059(3)
C274 0.071(3) 0.122(5) 0.187(7) -0.005(5) 0.053(4) 0.022(3)
C275 0.184(7) 0.148(6) 0.189(7) 0.111(6) 0.121(6) 0.103(6)
C276 0.121(4) 0.098(4) 0.080(3) 0.004(3) 0.026(3) 0.064(4)
C277 0.111(5) 0.088(4) 0.149(6) -0.017(4) 0.004(4) 0.022(4)
C278 0.208(9) 0.196(8) 0.106(5) -0.022(5) 0.042(5) 0.126(7)
C279 0.077(3) 0.078(3) 0.092(3) 0.035(2) 0.041(2) 0.051(2)
C280 0.157(6) 0.185(7) 0.095(4) 0.054(4) 0.040(4) 0.127(6)
C281 0.095(4) 0.109(4) 0.124(4) 0.040(3) 0.043(3) 0.074(3)
C282 0.0312(14) 0.0275(14) 0.0266(13) 0.0018(11) 0.0075(11) 0.0085(11)
C283 0.0291(14) 0.0257(14) 0.0378(15) -0.0002(11) 0.0085(12) 0.0053(11)
C284 0.0494(18) 0.0374(16) 0.0411(17) 0.0068(13) 0.0172(14) 0.0193(14)
C285 0.056(2) 0.051(2) 0.060(2) 0.0210(17) 0.0166(17) 0.0311(17)
C286 0.055(2) 0.0416(18) 0.077(3) -0.0010(17) 0.0171(19) 0.0271(16)
C287 0.067(2) 0.064(2) 0.063(2) -0.0218(18) 0.0025(19) 0.038(2)
C288 0.052(2) 0.053(2) 0.0477(19) -0.0146(15) -0.0024(15) 0.0271(17)
C289 0.0316(14) 0.0199(13) 0.0330(14) -0.0017(11) 0.0054(12) 0.0066(11)
C290 0.0370(16) 0.0342(15) 0.0361(15) 0.0042(12) 0.0074(13) 0.0109(13)
C291 0.0366(17) 0.0419(18) 0.059(2) 0.0065(15) 0.0170(15) 0.0076(14)
C292 0.0308(16) 0.0420(18) 0.066(2) -0.0025(16) 0.0004(16) 0.0049(14)
C293 0.0437(19) 0.0507(19) 0.0401(17) -0.0078(14) -0.0108(15) 0.0134(15)
C294 0.0407(17) 0.0424(17) 0.0331(16) -0.0013(13) 0.0052(13) 0.0109(14)
N201 0.0235(11) 0.0274(11) 0.0273(11) -0.0031(9) 0.0039(9) 0.0078(9)
Si7 0.0616(6) 0.0874(8) 0.0554(6) -0.0039(5) -0.0159(5) 0.0469(6)
Si8 0.0567(5) 0.0354(4) 0.0247(4) -0.0014(3) 0.0114(4) 0.0048(4)
Si9 0.0628(6) 0.0767(7) 0.0600(6) 0.0244(5) 0.0343(5) 0.0482(6)
C2 0.0262(13) 0.0179(12) 0.0296(13) 0.0025(10) 0.0093(11) 0.0080(10)
C3 0.0229(13) 0.0182(12) 0.0285(13) 0.0025(10) 0.0051(10) 0.0035(10)
C4 0.0267(13) 0.0187(12) 0.0244(13) 0.0008(10) 0.0056(10) 0.0052(10)
C5 0.0280(14) 0.0222(13) 0.0263(13) 0.0020(10) 0.0057(11) 0.0073(11)
C6 0.0229(13) 0.0243(13) 0.0312(14) -0.0021(11) 0.0048(11) 0.0040(11)
C7 0.0249(13) 0.0189(12) 0.0313(14) -0.0001(10) 0.0049(11) 0.0059(10)
C8 0.0245(13) 0.0253(13) 0.0352(15) 0.0038(11) 0.0060(11) 0.0093(11)
C9 0.0282(14) 0.0248(13) 0.0354(15) 0.0036(11) 0.0100(12) 0.0114(11)
C10 0.0329(14) 0.0235(13) 0.0277(13) 0.0009(10) 0.0092(11) 0.0115(11)
C11 0.0274(13) 0.0187(12) 0.0283(13) 0.0012(10) 0.0059(11) 0.0092(10)
C12 0.0276(13) 0.0254(13) 0.0236(13) 0.0005(10) 0.0070(11) 0.0076(11)
C13 0.0208(12) 0.0212(12) 0.0279(13) 0.0006(10) 0.0064(10) 0.0027(10)
C14 0.0239(13) 0.0258(13) 0.0276(13) 0.0007(10) 0.0035(11) 0.0022(11)
C15 0.0226(13) 0.0290(14) 0.0329(14) 0.0029(11) 0.0052(11) 0.0067(11)
C16 0.0250(13) 0.0258(13) 0.0348(15) 0.0019(11) 0.0097(11) 0.0093(11)
C17 0.0241(13) 0.0215(13) 0.0305(14) -0.0008(10) 0.0080(11) 0.0054(10)
C18 0.0288(14) 0.0225(13) 0.0290(14) -0.0007(10) 0.0069(11) 0.0103(11)
C19 0.0286(13) 0.0210(12) 0.0269(13) 0.0032(10) 0.0087(11) 0.0086(11)
C20 0.0324(14) 0.0224(13) 0.0293(14) 0.0027(10) 0.0113(11) 0.0089(11)
C21 0.0333(14) 0.0205(13) 0.0250(13) 0.0020(10) 0.0087(11) 0.0058(11)
C22 0.0252(13) 0.0235(13) 0.0288(14) 0.0033(11) 0.0023(11) 0.0035(11)
C23 0.0343(15) 0.0244(13) 0.0294(15) 0.0032(12) 0.0094(12) 0.0073(11)
C24 0.0471(17) 0.0319(15) 0.0288(16) 0.0012(13) 0.0115(13) 0.0093(13)
C25 0.211(6) 0.048(2) 0.045(2) 0.0165(18) 0.052(3) 0.031(3)
C26 0.083(3) 0.068(2) 0.042(2) 0.0199(18) 0.0205(19) 0.011(2)
C27 0.229(8) 0.074(3) 0.113(4) 0.053(3) 0.103(5) 0.078(4)
C28 0.068(2) 0.077(3) 0.0349(17) -0.0078(17) 0.0189(17) 0.021(2)
C29 0.085(3) 0.078(3) 0.063(2) -0.007(2) -0.001(2) 0.042(2)
C30 0.059(3) 0.128(4) 0.081(3) -0.015(3) 0.031(2) 0.008(3)
C31 0.058(2) 0.0470(19) 0.0347(17) -0.0003(14) 0.0057(15) 0.0108(16)
C32 0.063(3) 0.096(3) 0.058(2) -0.007(2) 0.007(2) 0.017(2)
C33 0.075(3) 0.049(2) 0.0407(19) -0.0088(15) 0.0002(17) 0.0067(19)
C34 0.0284(14) 0.0315(14) 0.0369(15) -0.0002(12) 0.0035(12) 0.0105(12)
C35 0.0492(19) 0.0385(16) 0.0394(17) 0.0076(13) 0.0086(14) 0.0215(14)
C36 0.064(2) 0.092(3) 0.048(2) 0.020(2) 0.0014(18) 0.021(2)
C37 0.106(4) 0.124(4) 0.046(2) 0.026(3) 0.002(2) 0.035(3)
C38 0.122(4) 0.090(3) 0.052(2) 0.029(2) 0.033(3) 0.046(3)
C39 0.091(3) 0.064(2) 0.076(3) 0.030(2) 0.045(3) 0.036(2)
C40 0.062(2) 0.0424(18) 0.054(2) 0.0140(15) 0.0210(17) 0.0215(17)
C41 0.0482(19) 0.0514(19) 0.0396(17) 0.0103(14) 0.0063(14) 0.0319(16)
C42 0.043(2) 0.107(3) 0.058(2) 0.002(2) 0.0021(17) 0.041(2)
C43 0.066(3) 0.201(7) 0.075(3) 0.010(4) 0.013(2) 0.086(4)
C44 0.137(6) 0.189(7) 0.085(4) 0.024(4) 0.038(4) 0.137(6)
C45 0.162(6) 0.083(3) 0.093(4) 0.014(3) 0.050(4) 0.090(4)
C46 0.096(3) 0.046(2) 0.070(2) 0.0134(18) 0.035(2) 0.040(2)
C47 0.0325(15) 0.0340(15) 0.0361(15) 0.0046(12) 0.0105(13) 0.0136(12)
C48 0.0379(17) 0.0474(18) 0.0485(18) 0.0104(14) 0.0188(15) 0.0208(14)
C49 0.078(3) 0.071(3) 0.106(3) 0.036(2) 0.043(3) 0.049(2)
C50 0.118(4) 0.092(4) 0.168(6) 0.047(4) 0.073(4) 0.079(4)
C51 0.135(5) 0.067(3) 0.249(8) 0.064(4) 0.110(6) 0.051(4)
C52 0.049(2) 0.071(3) 0.108(3) -0.006(2) 0.039(2) 0.025(2)
C53 0.091(4) 0.066(3) 0.192(6) 0.002(3) 0.086(4) 0.017(3)
C54 0.063(3) 0.138(5) 0.114(4) -0.043(4) 0.003(3) 0.037(3)
C55 0.074(3) 0.105(3) 0.061(2) 0.017(2) 0.029(2) 0.055(3)
C56 0.101(4) 0.138(5) 0.072(3) 0.015(3) 0.046(3) 0.065(4)
C57 0.081(3) 0.171(6) 0.075(3) -0.018(3) 0.009(3) 0.050(4)
C58 0.0318(14) 0.0254(13) 0.0233(13) 0.0011(10) 0.0068(11) 0.0073(11)
C59 0.0298(14) 0.0230(13) 0.0348(15) -0.0021(11) 0.0098(12) 0.0049(11)
C60 0.0506(18) 0.0318(15) 0.0375(16) 0.0033(12) 0.0125(14) 0.0145(14)
C61 0.060(2) 0.0396(18) 0.057(2) 0.0086(15) 0.0098(16) 0.0256(16)
C62 0.060(2) 0.052(2) 0.068(2) -0.0059(17) 0.0100(18) 0.0340(18)
C63 0.080(3) 0.078(3) 0.052(2) -0.0231(19) 0.0031(19) 0.049(2)
C64 0.058(2) 0.059(2) 0.0395(18) -0.0121(15) -0.0008(15) 0.0325(18)
C65 0.0325(14) 0.0188(12) 0.0319(14) -0.0016(10) 0.0061(12) 0.0061(11)
C66 0.0385(17) 0.0420(17) 0.0321(15) -0.0023(13) 0.0041(13) 0.0076(13)
C67 0.0452(19) 0.053(2) 0.0413(18) -0.0050(15) -0.0095(15) 0.0113(16)
C68 0.0281(16) 0.0463(19) 0.071(2) -0.0037(16) 0.0042(16) 0.0057(14)
C69 0.0385(18) 0.0433(18) 0.061(2) 0.0041(15) 0.0212(16) 0.0080(14)
C70 0.0374(16) 0.0376(16) 0.0344(15) 0.0026(12) 0.0092(13) 0.0093(13)
C71 0.0301(15) 0.0386(16) 0.0322(15) 0.0004(12) 0.0063(13) 0.0121(13)
C72 0.0417(18) 0.059(2) 0.0389(17) 0.0027(15) 0.0044(15) 0.0251(16)
C73 0.074(3) 0.099(4) 0.105(4) -0.006(3) 0.003(3) 0.062(3)
C74 0.086(5) 0.106(5) 0.091(5) -0.038(4) -0.008(4) 0.061(4)
C74A 0.086(5) 0.106(5) 0.091(5) -0.038(4) -0.008(4) 0.061(4)
C75 0.088(4) 0.127(5) 0.159(6) 0.038(4) 0.035(4) 0.069(4)
C76 0.095(4) 0.148(5) 0.062(3) 0.030(3) 0.006(3) 0.063(4)
C77 0.108(4) 0.190(7) 0.089(4) 0.045(4) 0.040(3) 0.073(5)
C78 0.118(5) 0.203(8) 0.071(3) 0.048(4) 0.002(3) 0.073(5)
C79 0.046(2) 0.092(3) 0.070(3) -0.019(2) -0.0084(18) 0.036(2)
C80 0.060(3) 0.105(4) 0.123(4) 0.012(3) 0.024(3) 0.020(3)
C81 0.095(4) 0.099(4) 0.110(4) -0.034(3) 0.007(3) 0.049(3)
C82 0.0328(15) 0.0299(14) 0.0326(14) 0.0004(11) 0.0097(12) 0.0108(12)
C83 0.0264(14) 0.0439(17) 0.0370(16) 0.0022(13) 0.0120(12) 0.0043(13)
C84 0.0462(18) 0.0477(19) 0.0434(18) 0.0103(14) 0.0126(15) 0.0092(15)
C85 0.056(2) 0.072(3) 0.051(2) 0.0240(19) 0.0104(17) 0.0104(19)
C86 0.053(2) 0.106(3) 0.0350(19) 0.013(2) 0.0133(17) 0.007(2)
C87 0.062(2) 0.107(3) 0.043(2) -0.004(2) 0.0245(18) 0.026(2)
C88 0.055(2) 0.078(3) 0.0396(18) 0.0022(17) 0.0194(16) 0.0313(19)
C89 0.0289(15) 0.0522(18) 0.0337(15) 0.0024(13) 0.0130(12) 0.0099(14)
C90 0.0389(18) 0.053(2) 0.053(2) 0.0003(16) 0.0092(15) 0.0023(16)
C91 0.047(2) 0.083(3) 0.065(3) -0.009(2) 0.0080(19) -0.010(2)
C92 0.0307(19) 0.142(5) 0.064(3) -0.001(3) 0.0031(18) 0.022(3)
C93 0.046(2) 0.122(4) 0.064(2) -0.006(3) 0.0059(19) 0.046(3)
C94 0.046(2) 0.085(3) 0.050(2) -0.0066(18) 0.0089(16) 0.0352(19)
N1 0.0232(11) 0.0233(11) 0.0256(11) -0.0010(8) 0.0045(9) 0.0075(9)
Si1 0.0599(5) 0.0323(4) 0.0226(4) -0.0008(3) 0.0115(4) 0.0068(4)
Si2 0.0417(5) 0.0512(5) 0.0541(5) 0.0112(4) 0.0242(4) 0.0274(4)
Si3 0.0450(5) 0.0838(7) 0.0414(5) 0.0033(5) -0.0012(4) 0.0394(5)
C1 0.0242(13) 0.0271(13) 0.0242(13) 0.0054(10) 0.0091(10) 0.0093(11)
C1A 0.0322(17) 0.0388(16) 0.0368(16) 0.0057(13) 0.0027(14) 0.0075(13)
C102 0.0229(13) 0.0275(13) 0.0243(13) 0.0068(10) 0.0076(10) 0.0050(11)
C104 0.0294(14) 0.0248(13) 0.0217(12) 0.0040(10) 0.0088(10) 0.0076(11)
C105 0.0291(14) 0.0302(14) 0.0249(13) 0.0044(10) 0.0085(11) 0.0121(11)
C106 0.0268(14) 0.0306(14) 0.0313(14) 0.0086(11) 0.0063(11) 0.0118(11)
C107 0.0242(13) 0.0285(14) 0.0322(14) 0.0086(11) 0.0095(11) 0.0066(11)
C108 0.0248(14) 0.0346(15) 0.0383(15) 0.0111(12) 0.0064(12) 0.0102(12)
C109 0.0244(14) 0.0349(15) 0.0333(15) 0.0079(12) 0.0052(11) 0.0051(12)
C110 0.0313(15) 0.0293(14) 0.0314(14) 0.0029(11) 0.0087(12) 0.0043(12)
C111 0.0249(13) 0.0269(14) 0.0288(13) 0.0034(11) 0.0094(11) 0.0048(11)
C112 0.0263(13) 0.0305(14) 0.0237(13) -0.0007(10) 0.0082(10) 0.0083(11)
C113 0.0271(13) 0.0265(13) 0.0234(13) 0.0046(10) 0.0069(10) 0.0076(11)
C114 0.0314(14) 0.0272(13) 0.0288(14) 0.0040(11) 0.0095(11) 0.0116(11)
C115 0.0271(14) 0.0322(14) 0.0279(13) 0.0075(11) 0.0104(11) 0.0122(12)
C116 0.0226(13) 0.0325(14) 0.0293(14) 0.0062(11) 0.0082(11) 0.0081(11)
C117 0.0249(13) 0.0263(13) 0.0268(13) 0.0070(10) 0.0078(10) 0.0084(11)
C118 0.0236(13) 0.0246(13) 0.0312(14) 0.0035(11) 0.0100(11) 0.0040(11)
C119 0.0279(14) 0.0272(14) 0.0235(13) 0.0024(10) 0.0082(11) 0.0079(11)
C120 0.0276(14) 0.0266(14) 0.0300(14) 0.0026(11) 0.0069(11) 0.0045(11)
C121 0.0375(15) 0.0262(14) 0.0314(14) 0.0043(11) 0.0115(12) 0.0102(12)
C122 0.0350(15) 0.0318(15) 0.0343(15) 0.0058(11) 0.0115(12) 0.0153(12)
C123 0.0314(15) 0.0427(16) 0.0343(15) 0.0112(12) 0.0101(12) 0.0177(13)
C124 0.0297(15) 0.0529(19) 0.0387(16) 0.0124(14) 0.0132(12) 0.0147(14)
C125 0.0366(18) 0.077(3) 0.079(3) 0.035(2) 0.0235(17) 0.0255(18)
C126 0.035(2) 0.108(4) 0.107(4) 0.046(3) 0.027(2) 0.023(2)
C127 0.041(2) 0.083(3) 0.095(3) 0.032(3) 0.025(2) 0.000(2)
C128 0.048(2) 0.058(2) 0.072(2) 0.0221(19) 0.0217(18) 0.0074(17)
C129 0.0331(16) 0.056(2) 0.056(2) 0.0178(16) 0.0157(14) 0.0126(15)
C130 0.0407(17) 0.0498(18) 0.0450(18) 0.0096(14) 0.0205(14) 0.0192(15)
C131 0.056(2) 0.057(2) 0.052(2) 0.0051(16) 0.0116(16) 0.0304(17)
C132 0.079(3) 0.070(3) 0.071(3) 0.008(2) 0.023(2) 0.047(2)
C133 0.123(4) 0.086(3) 0.072(3) 0.008(2) 0.041(3) 0.061(3)
C134 0.176(6) 0.120(4) 0.048(2) 0.005(3) 0.039(3) 0.085(4)
C135 0.109(4) 0.081(3) 0.051(2) 0.016(2) 0.024(2) 0.050(3)
C136 0.0387(19) 0.0493(19) 0.0475(18) 0.0054(15) 0.0002(16) 0.0085(16)
C137 0.062(4) 0.249(11) 0.123(5) 0.039(6) 0.013(3) -0.027(5)
C138 0.149(8) 0.252(13) 0.229(11) -0.074(9) 0.096(8) 0.045(8)
C139 0.140(7) 0.371(16) 0.102(5) 0.102(8) 0.014(5) -0.071(8)
C140 0.068(3) 0.091(4) 0.108(4) -0.002(3) -0.027(3) 0.024(3)
C141 0.150(7) 0.227(9) 0.107(5) 0.094(6) 0.037(5) 0.061(6)
C142 0.093(4) 0.123(6) 0.217(8) 0.036(6) -0.046(5) 0.030(4)
C143 0.107(5) 0.065(3) 0.246(9) -0.048(4) -0.063(5) 0.027(3)
C144 0.170(8) 0.062(4) 0.345(14) -0.032(6) -0.129(8) 0.011(4)
C145 0.145(7) 0.136(7) 0.308(13) -0.126(8) 0.095(8) -0.011(6)
C146 0.0319(15) 0.0282(15) 0.0339(15) -0.0022(11) 0.0097(12) 0.0074(12)
C147 0.0400(17) 0.0295(15) 0.0499(18) 0.0079(13) 0.0045(14) 0.0063(13)
C148 0.0376(18) 0.058(2) 0.054(2) 0.0202(17) 0.0136(15) 0.0039(16)
C149 0.040(2) 0.083(3) 0.090(3) 0.035(3) 0.014(2) 0.000(2)
C150 0.043(2) 0.069(3) 0.143(5) 0.019(3) -0.003(3) -0.010(2)
C151 0.073(3) 0.061(3) 0.134(5) -0.036(3) -0.019(3) 0.000(3)
C152 0.053(2) 0.048(2) 0.102(3) -0.028(2) -0.004(2) 0.0019(18)
C153 0.0298(14) 0.0265(14) 0.0469(17) 0.0062(12) 0.0157(13) 0.0069(12)
C154 0.0495(19) 0.0339(16) 0.064(2) -0.0004(15) 0.0191(16) 0.0160(15)
C155 0.058(2) 0.0400(19) 0.101(3) 0.015(2) 0.031(2) 0.0285(17)
C156 0.045(2) 0.053(2) 0.088(3) 0.032(2) 0.0209(19) 0.0253(17)
C157 0.0410(18) 0.058(2) 0.055(2) 0.0194(16) 0.0119(15) 0.0181(16)
C158 0.0376(16) 0.0392(16) 0.0477(18) 0.0076(14) 0.0129(14) 0.0155(14)
C159 0.0290(15) 0.0336(15) 0.0326(15) 0.0036(11) 0.0088(11) 0.0105(12)
C160 0.0312(16) 0.0371(16) 0.0446(17) 0.0000(13) 0.0068(13) 0.0130(13)
C162 0.070(2) 0.065(2) 0.058(2) -0.0084(18) -0.0007(18) 0.044(2)
C163 0.106(4) 0.059(3) 0.080(3) -0.016(2) -0.003(3) 0.027(3)
C164 0.132(5) 0.129(5) 0.082(3) -0.024(3) -0.006(3) 0.104(4)
C165 0.052(2) 0.085(3) 0.068(2) 0.031(2) 0.0213(19) 0.029(2)
C166 0.067(3) 0.148(5) 0.075(3) 0.035(3) 0.018(2) 0.012(3)
C167 0.067(3) 0.094(3) 0.057(2) 0.025(2) 0.0151(19) 0.036(2)
C168 0.0300(16) 0.056(2) 0.077(2) 0.0205(18) 0.0062(16) 0.0159(15)
C169 0.050(2) 0.083(3) 0.101(3) 0.045(3) 0.024(2) 0.028(2)
C170 0.075(3) 0.053(2) 0.100(3) -0.005(2) -0.008(3) 0.005(2)
C171 0.0264(14) 0.0346(15) 0.0338(15) 0.0019(12) 0.0057(12) 0.0082(12)
C172 0.0406(17) 0.0479(18) 0.0315(15) -0.0047(13) -0.0004(13) 0.0212(14)
C173 0.056(2) 0.077(3) 0.067(2) 0.038(2) 0.0310(18) 0.039(2)
C174 0.100(4) 0.094(3) 0.075(3) 0.051(3) 0.045(3) 0.065(3)
C175 0.098(4) 0.104(4) 0.073(3) 0.006(3) -0.012(3) 0.074(3)
C176 0.058(3) 0.089(4) 0.204(7) -0.017(4) -0.057(4) 0.037(3)
C177 0.047(2) 0.053(2) 0.165(5) -0.008(3) -0.035(3) 0.020(2)
C178 0.0483(18) 0.0362(17) 0.0360(16) -0.0048(13) -0.0130(14) 0.0154(15)
C179 0.104(3) 0.055(2) 0.046(2) 0.0072(16) 0.026(2) 0.046(2)
C180 0.169(6) 0.094(4) 0.046(2) 0.004(2) 0.023(3) 0.089(4)
C181 0.164(7) 0.085(4) 0.087(4) -0.042(3) -0.042(4) 0.078(5)
C182 0.099(4) 0.055(3) 0.161(6) -0.049(3) -0.059(4) 0.017(3)
C183 0.053(2) 0.046(2) 0.118(4) -0.018(2) -0.018(2) 0.0081(19)
C184 0.0384(16) 0.0309(17) 0.0432(17) 0.0057(13) 0.0111(13) 0.0119(13)
C185 0.0496(19) 0.0316(18) 0.056(2) 0.0058(14) 0.0179(15) 0.0124(14)
C186 0.096(4) 0.039(2) 0.108(4) -0.012(2) -0.008(3) 0.009(2)
C187 0.064(3) 0.075(4) 0.230(8) -0.029(4) 0.019(4) 0.002(3)
C188 0.172(7) 0.119(5) 0.130(6) 0.019(4) -0.041(5) 0.052(5)
C189 0.154(5) 0.071(3) 0.088(3) 0.026(3) 0.073(4) 0.058(3)
C190 0.313(11) 0.098(4) 0.145(6) 0.027(4) 0.155(7) 0.106(6)
C191 0.134(6) 0.181(8) 0.188(8) 0.018(6) 0.106(6) 0.070(6)
C192 0.093(3) 0.047(2) 0.067(2) 0.0154(18) 0.036(2) 0.031(2)
C193 0.110(4) 0.111(4) 0.087(3) 0.033(3) 0.010(3) 0.051(4)
C194 0.185(6) 0.052(3) 0.096(4) 0.032(2) 0.058(4) 0.043(3)
N101 0.0204(11) 0.0256(11) 0.0260(11) 0.0027(9) 0.0065(9) 0.0066(9)
Si4 0.0353(5) 0.0613(6) 0.0564(6) 0.0061(5) -0.0097(4) -0.0034(4)
Si5 0.0302(4) 0.0401(4) 0.0467(5) 0.0037(4) 0.0071(3) 0.0185(3)
Si6 0.0727(6) 0.0279(4) 0.0525(5) 0.0035(4) 0.0209(5) 0.0188(4)
C302 0.0347(15) 0.0282(14) 0.0267(13) 0.0069(11) 0.0106(11) 0.0067(12)
C303 0.0296(14) 0.0338(15) 0.0279(13) 0.0096(11) 0.0097(11) 0.0101(12)
C304 0.0296(14) 0.0281(14) 0.0289(14) 0.0077(11) 0.0081(11) 0.0045(11)
C305 0.0299(15) 0.0301(14) 0.0366(15) 0.0113(12) 0.0097(12) 0.0063(12)
C306 0.0323(15) 0.0282(14) 0.0355(15) 0.0084(11) 0.0065(12) 0.0106(12)
C307 0.0321(15) 0.0300(14) 0.0284(14) 0.0056(11) 0.0065(11) 0.0076(12)
C308 0.0384(16) 0.0344(15) 0.0341(15) 0.0076(12) 0.0122(12) 0.0134(13)
C309 0.0404(16) 0.0288(15) 0.0327(15) 0.0044(11) 0.0126(12) 0.0063(13)
C310 0.0346(15) 0.0314(15) 0.0327(15) 0.0029(12) 0.0086(12) 0.0017(12)
C311 0.0306(14) 0.0325(15) 0.0270(14) 0.0042(11) 0.0094(11) 0.0049(12)
C312 0.0283(14) 0.0326(15) 0.0346(15) 0.0074(12) 0.0118(12) 0.0039(12)
C313 0.0301(14) 0.0320(14) 0.0288(14) 0.0082(11) 0.0084(11) 0.0060(12)
C314 0.0271(14) 0.0407(16) 0.0315(14) 0.0095(12) 0.0078(11) 0.0074(12)
C315 0.0335(15) 0.0408(16) 0.0308(14) 0.0117(12) 0.0105(12) 0.0142(13)
C316 0.0396(16) 0.0345(15) 0.0312(14) 0.0077(12) 0.0100(12) 0.0139(13)
C317 0.0325(15) 0.0331(15) 0.0262(13) 0.0066(11) 0.0083(11) 0.0103(12)
C318 0.0336(15) 0.0316(15) 0.0288(14) 0.0012(11) 0.0111(12) 0.0094(12)
C319 0.0310(15) 0.0302(14) 0.0310(14) 0.0067(11) 0.0112(12) 0.0063(12)
C320 0.0359(16) 0.0298(14) 0.0324(15) 0.0044(11) 0.0083(12) 0.0050(12)
C321 0.0337(16) 0.0341(16) 0.0375(16) 0.0094(13) 0.0068(13) 0.0028(13)
C322 0.0308(15) 0.0337(15) 0.0431(16) 0.0123(13) 0.0090(13) 0.0077(12)
C323 0.0353(17) 0.0367(16) 0.0429(17) 0.0051(14) 0.0051(15) 0.0039(14)
C324 0.049(2) 0.0474(19) 0.0489(19) 0.0023(16) 0.0063(17) 0.0061(17)
C325 0.136(5) 0.097(4) 0.075(3) -0.023(3) 0.032(3) -0.043(4)
C326 0.184(7) 0.105(5) 0.073(3) -0.022(3) 0.005(4) -0.041(5)
C327 0.111(6) 0.177(8) 0.247(10) -0.122(8) 0.067(6) -0.001(6)
C328 0.065(3) 0.065(3) 0.071(3) 0.019(2) 0.004(2) 0.000(2)
C329 0.076(3) 0.096(4) 0.094(4) 0.033(3) 0.004(3) -0.021(3)
C330 0.095(4) 0.149(5) 0.060(3) 0.025(3) 0.008(3) -0.025(4)
C331 0.060(3) 0.068(3) 0.140(5) 0.035(3) -0.030(3) -0.009(2)
C332 0.082(4) 0.107(5) 0.261(10) 0.019(6) 0.034(5) 0.039(4)
C333 0.181(7) 0.081(4) 0.158(6) 0.058(4) -0.038(5) -0.019(4)
C334 0.0322(15) 0.0369(16) 0.0446(17) 0.0148(13) 0.0100(13) 0.0147(13)
C335 0.0359(16) 0.0418(17) 0.0530(19) 0.0139(14) 0.0167(14) 0.0141(14)
C336 0.043(2) 0.054(2) 0.119(4) 0.036(2) 0.029(2) 0.0213(18)
C337 0.034(2) 0.075(3) 0.153(5) 0.045(3) 0.028(2) 0.018(2)
C338 0.043(2) 0.056(2) 0.128(4) 0.032(2) 0.032(2) 0.0039(18)
C339 0.051(2) 0.050(2) 0.099(3) 0.034(2) 0.023(2) 0.0147(18)
C340 0.0372(17) 0.0474(19) 0.073(2) 0.0252(17) 0.0135(16) 0.0127(15)
C341 0.0440(17) 0.0373(16) 0.056(2) 0.0119(14) 0.0251(15) 0.0153(14)
C342 0.217(7) 0.069(3) 0.046(2) 0.010(2) 0.002(3) 0.071(4)
C343 0.340(12) 0.096(4) 0.043(3) 0.011(3) 0.040(4) 0.081(6)
C344 0.197(7) 0.080(3) 0.104(4) 0.029(3) 0.100(5) 0.078(4)
C345 0.077(3) 0.065(3) 0.157(6) -0.002(3) 0.025(3) 0.041(3)
C346 0.074(3) 0.055(2) 0.131(4) -0.013(3) -0.021(3) 0.036(2)
C347 0.0401(17) 0.0324(18) 0.0414(16) 0.0044(13) 0.0101(13) 0.0065(13)
C348 0.0464(18) 0.0352(19) 0.0482(18) 0.0042(14) 0.0130(14) 0.0077(14)
C349 0.075(3) 0.059(2) 0.068(2) -0.0004(19) 0.033(2) 0.016(2)
C350 0.076(3) 0.128(5) 0.097(4) 0.023(3) 0.036(3) 0.038(3)
C351 0.095(4) 0.116(4) 0.069(3) 0.013(3) 0.035(3) 0.019(3)
C352 0.097(3) 0.041(2) 0.077(3) 0.0119(18) 0.043(2) 0.025(2)
C353 0.105(4) 0.086(3) 0.084(3) 0.031(3) 0.033(3) 0.049(3)
C354 0.233(8) 0.052(3) 0.126(5) 0.022(3) 0.068(5) 0.062(4)
C355 0.063(3) 0.060(2) 0.085(3) -0.012(2) 0.018(2) -0.003(2)
C356 0.091(4) 0.108(4) 0.131(5) -0.063(4) 0.018(4) -0.012(3)
C357 0.062(3) 0.091(4) 0.130(4) -0.019(3) 0.028(3) 0.001(3)
C358 0.0274(14) 0.0404(16) 0.0363(16) 0.0028(13) 0.0079(12) 0.0024(12)
C359 0.0386(17) 0.0496(19) 0.0400(17) -0.0033(14) -0.0060(14) 0.0102(15)
C360 0.071(3) 0.075(3) 0.049(2) -0.0026(18) 0.0162(19) 0.028(2)
C361 0.104(4) 0.109(4) 0.065(3) -0.016(3) 0.013(3) 0.056(4)
C362 0.108(4) 0.085(4) 0.083(3) -0.040(3) -0.022(3) 0.042(3)
C363 0.077(3) 0.051(3) 0.109(4) -0.022(3) -0.034(3) 0.007(2)
C364 0.050(2) 0.051(2) 0.076(3) -0.0093(19) -0.0074(19) 0.0017(18)
C365 0.0320(16) 0.055(2) 0.0349(16) -0.0019(14) 0.0059(13) 0.0110(14)
C366 0.039(2) 0.068(3) 0.082(3) -0.004(2) 0.0002(19) 0.0118(18)
C367 0.039(2) 0.100(4) 0.109(4) -0.007(3) -0.010(2) 0.024(2)
C368 0.058(3) 0.126(4) 0.055(2) 0.004(2) -0.0029(19) 0.055(3)
C369 0.072(3) 0.101(3) 0.051(2) 0.030(2) 0.0234(19) 0.052(2)
C370 0.0408(18) 0.078(3) 0.0468(19) 0.0202(18) 0.0152(15) 0.0237(18)
C371 0.0352(16) 0.0403(16) 0.0386(16) 0.0084(13) 0.0080(13) 0.0118(14)
C372 0.0381(17) 0.0426(17) 0.0512(19) 0.0076(14) 0.0070(14) 0.0149(15)
C373 0.064(2) 0.057(2) 0.066(2) 0.0196(19) 0.0070(19) 0.0210(19)
C374 0.117(4) 0.121(5) 0.092(4) 0.048(3) 0.047(3) 0.051(4)
C375 0.094(4) 0.099(4) 0.092(3) 0.034(3) -0.001(3) 0.043(3)
C376 0.0366(18) 0.047(2) 0.086(3) 0.0053(18) 0.0036(17) 0.0143(15)
C377 0.078(3) 0.063(3) 0.119(4) -0.026(3) 0.002(3) 0.005(2)
C378 0.054(2) 0.059(2) 0.130(4) 0.034(3) 0.028(2) 0.020(2)
C379 0.076(3) 0.050(2) 0.069(2) -0.0012(18) 0.024(2) 0.0214(19)
C380 0.088(3) 0.068(3) 0.089(3) -0.021(2) 0.004(3) 0.017(3)
C381 0.081(3) 0.061(3) 0.147(5) -0.007(3) 0.049(3) 0.029(2)
C382 0.0406(16) 0.0336(16) 0.0345(15) 0.0030(12) 0.0143(13) 0.0120(13)
C383 0.0437(18) 0.0290(15) 0.0514(18) 0.0087(14) 0.0055(15) 0.0074(13)
C384 0.046(2) 0.065(2) 0.051(2) 0.0243(17) 0.0100(16) 0.0042(17)
C385 0.046(2) 0.092(4) 0.093(3) 0.046(3) 0.011(2) 0.000(2)
C386 0.056(3) 0.056(3) 0.145(5) 0.026(3) -0.018(3) -0.014(2)
C387 0.079(4) 0.047(3) 0.134(5) -0.023(3) -0.029(3) 0.008(2)
C388 0.059(2) 0.046(2) 0.096(3) -0.019(2) -0.004(2) 0.0157(19)
C389 0.0377(16) 0.0300(15) 0.0470(17) 0.0055(13) 0.0182(13) 0.0101(13)
C390 0.058(2) 0.0478(18) 0.0450(18) 0.0084(14) 0.0185(15) 0.0318(16)
C391 0.067(2) 0.074(2) 0.0454(19) 0.0123(17) 0.0157(17) 0.040(2)
C392 0.057(2) 0.061(2) 0.073(3) 0.020(2) 0.0161(19) 0.0353(19)
C393 0.063(2) 0.048(2) 0.091(3) 0.0021(19) 0.017(2) 0.0355(19)
C394 0.055(2) 0.0421(18) 0.065(2) -0.0068(16) 0.0111(17) 0.0220(16)
N301 0.0276(12) 0.0268(12) 0.0311(12) 0.0056(9) 0.0078(9) 0.0057(9)
Si10 0.0457(5) 0.0483(5) 0.0509(5) 0.0039(4) -0.0041(4) -0.0085(4)
Si11 0.0579(6) 0.0305(4) 0.0560(5) -0.0031(4) 0.0223(4) 0.0075(4)
Si12 0.0359(4) 0.0377(4) 0.0559(5) 0.0057(4) 0.0058(4) 0.0164(4)
C401 0.211(5) 0.293(8) 0.231(6) -0.026(6) 0.000(5) 0.142(6)
C402 0.211(5) 0.293(8) 0.231(6) -0.026(6) 0.000(5) 0.142(6)
C403 0.211(5) 0.293(8) 0.231(6) -0.026(6) 0.000(5) 0.142(6)
C404 0.211(5) 0.293(8) 0.231(6) -0.026(6) 0.000(5) 0.142(6)
C405 0.211(5) 0.293(8) 0.231(6) -0.026(6) 0.000(5) 0.142(6)
C406 0.211(5) 0.293(8) 0.231(6) -0.026(6) 0.000(5) 0.142(6)

loop_
_atom_type_symbol
_atom_type_description
_atom_type_scat_dispersion_real
_atom_type_scat_dispersion_imag
_atom_type_scat_source
C C 0.0181 0.0091 'International Tables Vol C Tables 4.2.6.8 and 6.1.1.4'
H H 0.0000 0.0000 'International Tables Vol C Tables 4.2.6.8 and 6.1.1.4'
N N 0.0311 0.0180 'International Tables Vol C Tables 4.2.6.8 and 6.1.1.4'
Si Si 0.2541 0.3302 'International Tables Vol C Tables 4.2.6.8 and 6.1.1.4'

loop_
_exptl_crystal_face_index_h
_exptl_crystal_face_index_k
_exptl_crystal_face_index_l
_exptl_crystal_face_perp_dist
_exptl_oxdiff_crystal_face_indexfrac_h
_exptl_oxdiff_crystal_face_indexfrac_k
_exptl_oxdiff_crystal_face_indexfrac_l
_exptl_oxdiff_crystal_face_x
_exptl_oxdiff_crystal_face_y
_exptl_oxdiff_crystal_face_z
-6 -7 16 0.1006 -6.3589 -7.4147 16.2160 0.4102 0.2807 0.8677
-9 7 16 0.1117 -8.7723 6.9417 16.1889 -0.2120 -0.1476 0.9660
-3 19 0 0.0895 -3.2382 18.8470 0.1134 -0.8159 -0.5616 0.1375
6 9 -16 0.1014 5.9061 8.6458 -15.6947 -0.4606 -0.3155 -0.8295
8 -11 -14 0.1078 8.4795 -10.8898 -14.1438 0.3942 0.2728 -0.8775
2 -19 2 0.0640 2.4430 -18.8003 1.5639 0.8231 0.5664 -0.0421
-2 0 19 0.1037 -1.5148 -0.3165 19.3448 -0.2674 0.4943 0.8271
-12 4 -3 0.0327 -11.8856 4.1941 -3.3558 0.4572 -0.8398 0.2926
0 1 -19 0.0742 -0.4132 0.9485 -18.7666 0.3231 -0.5964 -0.7348
12 -4 1 0.0682 12.4096 -4.2769 1.1335 -0.4383 0.8048 -0.4002
-6 5 18 0.1203 -5.8224 5.2088 18.2809 -0.3130 0.1122 0.9431
-8 -9 -3 0.0415 -7.7849 -9.1373 -2.9772 0.9324 -0.3293 0.1493
5 -6 -18 0.0962 5.3162 -5.6579 -18.2276 0.3615 -0.1293 -0.9234
9 9 1 0.0783 8.5959 8.6608 0.8548 -0.9097 0.3211 -0.2634
-11 9 13 0.1012 -10.7796 8.6883 12.9771 -0.1393 -0.3888 0.9106
-3 -7 18 0.1051 -3.3999 -6.5836 18.4576 0.1725 0.4928 0.8528
9 -16 2 0.0576 9.3508 -16.1993 2.0888 0.3219 0.9091 -0.2644
3 7 -18 0.0964 3.2433 6.8009 -18.4095 -0.1766 -0.5045 -0.8451
-10 16 0 0.0779 -10.0792 15.7837 0.3329 -0.3080 -0.8692 0.3868

loop_
_geom_angle_atom_site_label_1
_geom_angle_atom_site_label_2
_geom_angle_atom_site_label_3
_geom_angle
C205 C202 N201 121.1(2)
C219 C202 C205 119.6(2)
C219 C202 N201 119.3(2)
C207 C203 N201 120.4(2)
C211 C203 C207 119.8(2)
C211 C203 N201 119.8(2)
C213 C204 C217 119.0(2)
C213 C204 N201 121.7(2)
C217 C204 N201 119.2(2)
C202 C205 C206 116.9(2)
C222 C205 C202 118.1(2)
C222 C205 C206 124.9(2)
C207 C206 C205 112.3(2)
C234 C206 C205 124.1(2)
C234 C206 C207 123.1(2)
C203 C207 C206 119.3(2)
C208 C207 C203 119.0(2)
C208 C207 C206 121.6(2)
C209 C208 C207 121.2(3)
C208 C209 C247 120.5(3)
C210 C209 C208 118.9(2)
C210 C209 C247 120.4(3)
C209 C210 C211 121.2(3)
C203 C211 C212 119.6(2)
C210 C211 C203 119.2(3)
C210 C211 C212 121.1(2)
C211 C212 C213 112.4(2)
C258 C212 C211 121.7(3)
C258 C212 C213 125.1(3)
C204 C213 C212 116.0(2)
C214 C213 C204 118.6(2)
C214 C213 C212 125.0(2)
C213 C214 C215 121.7(3)
C214 C215 C271 121.1(3)
C216 C215 C214 118.4(2)
C216 C215 C271 120.3(3)
C217 C216 C215 121.2(2)
C204 C217 C218 117.0(2)
C216 C217 C204 119.6(2)
C216 C217 C218 123.3(2)
C219 C218 C217 111.3(2)
C282 C218 C217 124.1(2)
C282 C218 C219 124.1(2)
C202 C219 C218 117.1(2)
C220 C219 C202 119.3(2)
C220 C219 C218 123.5(2)
C219 C220 C221 121.1(2)
C220 C221 C222 118.4(2)
C220 C221 C223 120.3(2)
C222 C221 C223 121.2(3)
C205 C222 C221 122.0(2)
C224 C223 C221 177.9(3)
C223 C224 Si7 173.1(3)
C226 C225 Si7 114.8(5)
C227 C225 C226 116.5(7)
C227 C225 Si7 123.5(6)
C229 C228 C230 110.7(5)
C229 C228 Si7 112.3(3)
C230 C228 Si7 111.7(4)
C232 C231 C233 110.1(5)
C232 C231 Si7 114.3(4)
C233 C231 Si7 112.8(4)
C206 C234 C235 120.7(2)
C206 C234 C241 123.2(3)
C241 C234 C235 116.0(2)
C236 C235 C234 120.7(3)
C240 C235 C234 120.3(3)
C240 C235 C236 118.9(3)
C237 C236 C235 120.4(4)
C238 C237 C236 120.4(5)
C237 C238 C239 120.0(4)
C238 C239 C240 120.5(5)
C235 C240 C239 119.8(4)
C242 C241 C234 120.5(3)
C246 C241 C234 122.5(3)
C246 C241 C242 116.8(3)
C243 C242 C241 121.1(3)
C244 C243 C242 121.0(4)
C245 C244 C243 118.6(3)
C244 C245 C246 121.2(4)
C241 C246 C245 121.2(4)
C248 C247 C209 176.5(3)
C247 C248 Si8 164.3(3)
C250 C249 C251 110.1(4)
C250 C249 Si8 112.8(3)
C251 C249 Si8 112.2(3)
C253 C252 C254 111.0(3)
C253 C252 Si8 113.0(3)
C254 C252 Si8 112.6(3)
C256 C255 C257 115.9(4)
C256 C255 Si8 118.7(4)
C257 C255 Si8 113.7(3)
C212 C258 C259 121.2(3)
C212 C258 C265 125.1(3)
C265 C258 C259 113.2(3)
C260 C259 C258 119.5(3)
C264 C259 C258 122.4(4)
C264 C259 C260 118.0(4)
C259 C260 C261 121.1(5)
C262 C261 C260 120.3(5)
C263 C262 C261 119.4(5)
C262 C263 C264 121.2(5)
C259 C264 C263 120.0(5)
C266 C265 C258 119.4(4)
C270 C265 C258 121.2(3)
C270 C265 C266 119.1(4)
C265 C266 C267 120.1(5)
C268 C267 C266 120.2(6)
C269 C268 C267 120.3(5)
C268 C269 C270 119.9(5)
C265 C270 C269 120.3(4)
C272 C271 C215 176.7(4)
C271 C272 Si9 169.3(3)
C274 C273 Si9 111.2(4)
C275 C273 C274 112.8(5)
C275 C273 Si9 110.7(5)
C277 C276 C278 112.3(6)
C277 C276 Si9 112.0(4)
C278 C276 Si9 112.1(5)
C280 C279 C281 109.6(4)
C280 C279 Si9 113.5(3)
C281 C279 Si9 112.7(3)
C218 C282 C283 122.4(2)
C218 C282 C289 120.3(2)
C283 C282 C289 116.9(2)
C284 C283 C282 120.7(2)
C288 C283 C282 121.8(3)
C288 C283 C284 117.5(3)
C283 C284 C285 121.2(3)
C286 C285 C284 120.0(3)
C287 C286 C285 119.3(3)
C286 C287 C288 121.0(3)
C287 C288 C283 121.0(3)
C290 C289 C282 119.4(2)
C290 C289 C294 118.4(3)
C294 C289 C282 122.1(2)
C291 C290 C289 120.8(3)
C292 C291 C290 120.4(3)
C293 C292 C291 119.5(3)
C292 C293 C294 120.7(3)
C293 C294 C289 120.3(3)
C203 N201 C202 117.7(2)
C203 N201 C204 117.7(2)
C204 N201 C202 117.6(2)
C224 Si7 C225 106.5(2)
C224 Si7 C228 106.7(2)
C224 Si7 C231 108.44(19)
C228 Si7 C225 111.5(4)
C228 Si7 C231 112.0(2)
C231 Si7 C225 111.4(4)
C248 Si8 C249 106.23(15)
C248 Si8 C252 110.14(14)
C248 Si8 C255 105.87(16)
C249 Si8 C255 113.4(2)
C252 Si8 C249 110.65(18)
C252 Si8 C255 110.3(2)
C272 Si9 C273 109.52(19)
C272 Si9 C276 105.9(2)
C272 Si9 C279 106.87(17)
C273 Si9 C276 110.3(3)
C273 Si9 C279 114.2(2)
C279 Si9 C276 109.7(2)
C7 C2 N1 121.1(2)
C11 C2 C7 119.2(2)
C11 C2 N1 119.6(2)
C13 C3 C17 118.9(2)
C13 C3 N1 119.8(2)
C17 C3 N1 121.3(2)
C5 C4 C19 119.5(2)
C5 C4 N1 119.9(2)
C19 C4 N1 120.5(2)
C4 C5 C6 119.5(2)
C22 C5 C4 119.5(2)
C22 C5 C6 121.0(2)
C5 C6 C7 112.4(2)
C34 C6 C5 122.7(2)
C34 C6 C7 124.3(2)
C2 C7 C6 116.4(2)
C8 C7 C2 118.5(2)
C8 C7 C6 124.7(2)
C7 C8 C9 121.9(2)
C8 C9 C47 119.0(2)
C10 C9 C8 118.4(2)
C10 C9 C47 122.3(2)
C9 C10 C11 121.1(2)
C2 C11 C12 116.9(2)
C10 C11 C2 119.6(2)
C10 C11 C12 123.5(2)
C11 C12 C13 111.1(2)
C58 C12 C11 124.9(2)
C58 C12 C13 123.4(2)
C3 C13 C12 116.3(2)
C14 C13 C3 119.9(2)
C14 C13 C12 123.8(2)
C13 C14 C15 120.8(2)
C14 C15 C71 120.3(2)
C16 C15 C14 118.3(2)
C16 C15 C71 121.2(2)
C17 C16 C15 122.0(2)
C3 C17 C18 116.8(2)
C16 C17 C3 118.4(2)
C16 C17 C18 124.6(2)
C19 C18 C17 112.4(2)
C82 C18 C17 123.6(2)
C82 C18 C19 123.5(2)
C4 C19 C18 118.9(2)
C20 C19 C4 118.9(2)
C20 C19 C18 122.2(2)
C21 C20 C19 121.5(2)
C20 C21 C23 120.8(2)
C22 C21 C20 118.9(2)
C22 C21 C23 120.2(2)
C21 C22 C5 121.2(2)
C24 C23 C21 177.1(3)
C23 C24 Si1 164.1(3)
C26 C25 Si1 114.3(3)
C27 C25 C26 119.0(4)
C27 C25 Si1 119.5(3)
C29 C28 Si1 111.8(3)
C30 C28 C29 111.1(4)
C30 C28 Si1 111.6(3)
C32 C31 C33 110.7(3)
C32 C31 Si1 112.6(3)
C33 C31 Si1 112.9(3)
C6 C34 C35 122.2(3)
C6 C34 C41 121.5(3)
C35 C34 C41 116.0(2)
C36 C35 C34 122.6(3)
C40 C35 C34 119.9(3)
C40 C35 C36 117.5(3)
C35 C36 C37 120.7(4)
C38 C37 C36 120.4(4)
C39 C38 C37 119.8(4)
C38 C39 C40 120.1(4)
C35 C40 C39 121.4(4)
C42 C41 C34 120.7(3)
C46 C41 C34 120.4(3)
C46 C41 C42 118.9(3)
C43 C42 C41 120.5(5)
C44 C43 C42 120.0(5)
C45 C44 C43 120.3(5)
C44 C45 C46 119.8(5)
C41 C46 C45 120.5(5)
C48 C47 C9 176.1(3)
C47 C48 Si2 169.7(3)
C50 C49 Si2 113.9(3)
C51 C49 C50 114.6(4)
C51 C49 Si2 114.0(3)
C53 C52 C54 110.5(4)
C53 C52 Si2 113.0(4)
C54 C52 Si2 112.1(3)
C56 C55 Si2 114.6(3)
C57 C55 C56 110.3(4)
C57 C55 Si2 112.4(3)
C12 C58 C59 121.5(2)
C12 C58 C65 120.8(2)
C59 C58 C65 117.4(2)
C60 C59 C58 120.1(2)
C64 C59 C58 122.3(3)
C64 C59 C60 117.5(3)
C61 C60 C59 121.3(3)
C60 C61 C62 120.1(3)
C63 C62 C61 118.9(3)
C62 C63 C64 121.2(3)
C63 C64 C59 120.9(3)
C66 C65 C58 122.4(2)
C66 C65 C70 118.2(3)
C70 C65 C58 119.4(2)
C65 C66 C67 120.2(3)
C68 C67 C66 121.0(3)
C69 C68 C67 119.4(3)
C68 C69 C70 120.2(3)
C69 C70 C65 120.9(3)
C72 C71 C15 178.8(3)
C71 C72 Si3 171.3(3)
C74 C73 C74A 96.8(7)
C74 C73 C75 100.6(5)
C74 C73 Si3 116.0(4)
C74A C73 C75 120.4(6)
C74A C73 Si3 111.1(5)
C75 C73 Si3 111.0(4)
C77 C76 C78 110.9(5)
C77 C76 Si3 117.4(4)
C78 C76 Si3 112.6(4)
C80 C79 C81 109.7(4)
C80 C79 Si3 111.7(3)
C81 C79 Si3 113.0(3)
C18 C82 C83 122.8(2)
C18 C82 C89 121.8(2)
C83 C82 C89 115.2(2)
C84 C83 C82 120.3(3)
C88 C83 C82 122.1(3)
C88 C83 C84 117.6(3)
C85 C84 C83 120.8(3)
C86 C85 C84 120.7(4)
C87 C86 C85 119.4(3)
C86 C87 C88 120.5(4)
C87 C88 C83 121.1(4)
C90 C89 C82 120.0(3)
C94 C89 C82 121.8(3)
C94 C89 C90 118.2(3)
C89 C90 C91 120.4(4)
C92 C91 C90 120.1(4)
C91 C92 C93 120.3(4)
C92 C93 C94 119.6(4)
C93 C94 C89 121.4(4)
C3 N1 C2 117.0(2)
C3 N1 C4 117.7(2)
C4 N1 C2 118.0(2)
C24 Si1 C25 105.79(16)
C24 Si1 C28 105.57(15)
C24 Si1 C31 110.78(14)
C28 Si1 C25 113.1(2)
C31 Si1 C25 110.9(2)
C31 Si1 C28 110.45(17)
C48 Si2 C49 105.24(16)
C48 Si2 C52 108.89(16)
C48 Si2 C55 107.86(16)
C49 Si2 C52 108.7(2)
C55 Si2 C49 116.4(2)
C55 Si2 C52 109.4(2)
C72 Si3 C73 107.81(18)
C72 Si3 C76 108.68(19)
C72 Si3 C79 105.44(17)
C76 Si3 C73 108.0(3)
C79 Si3 C73 110.1(2)
C79 Si3 C76 116.5(2)
C113 C1 N101 120.3(2)
C117 C1 C113 119.3(2)
C117 C1 N101 120.4(2)
C136 C1A C109 176.2(3)
C107 C102 C111 119.2(2)
C107 C102 N101 119.7(2)
N101 C102 C111 121.1(2)
C105 C104 N101 120.4(2)
C119 C104 C105 119.5(2)
C119 C104 N101 120.1(2)
C104 C105 C106 116.9(2)
C122 C105 C104 118.4(2)
C122 C105 C106 124.6(2)
C107 C106 C105 111.4(2)
C123 C106 C105 126.1(3)
C123 C106 C107 122.2(2)
C102 C107 C106 119.1(2)
C108 C107 C102 119.6(3)
C108 C107 C106 121.3(2)
C107 C108 C109 121.3(3)
C108 C109 C1A 120.4(3)
C108 C109 C110 118.4(2)
C110 C109 C1A 120.9(3)
C111 C110 C109 121.6(3)
C102 C111 C112 116.9(2)
C110 C111 C102 118.8(2)
C110 C111 C112 123.9(2)
C113 C112 C111 112.5(2)
C146 C112 C111 123.7(2)
C146 C112 C113 123.3(2)
C1 C113 C112 119.2(2)
C114 C113 C1 119.0(2)
C114 C113 C112 121.8(2)
C115 C114 C113 121.8(2)
C114 C115 C116 118.6(2)
C114 C115 C159 121.5(2)
C116 C115 C159 119.6(2)
C117 C116 C115 121.5(2)
C1 C117 C118 118.8(2)
C116 C117 C1 119.4(2)
C116 C117 C118 121.8(2)
C117 C118 C119 112.1(2)
C171 C118 C117 123.1(2)
C171 C118 C119 124.1(2)
C104 C119 C118 118.3(2)
C120 C119 C104 119.1(2)
C120 C119 C118 122.4(2)
C121 C120 C119 121.3(2)
C120 C121 C184 120.5(3)
C122 C121 C120 118.7(2)
C122 C121 C184 120.6(3)
C121 C122 C105 121.7(3)
C106 C123 C124 122.9(3)
C106 C123 C130 123.9(3)
C130 C123 C124 113.2(2)
C125 C124 C123 121.4(3)
C125 C124 C129 117.5(3)
C129 C124 C123 121.0(3)
C126 C125 C124 120.9(4)
C127 C126 C125 120.6(4)
C128 C127 C126 119.6(4)
C127 C128 C129 119.9(4)
C128 C129 C124 121.5(3)
C131 C130 C123 119.4(3)
C135 C130 C123 122.8(3)
C135 C130 C131 117.3(3)
C132 C131 C130 121.5(3)
C133 C132 C131 119.2(4)
C132 C133 C134 121.3(4)
C133 C134 C135 120.2(4)
C130 C135 C134 120.5(4)
C1A C136 Si4 170.3(3)
C138 C137 Si4 107.1(5)
C139 C137 C138 117.5(8)
C139 C137 Si4 108.0(7)
C141 C140 Si4 112.2(4)
C142 C140 C141 112.2(6)
C142 C140 Si4 115.8(5)
C144 C143 Si4 112.7(5)
C145 C143 C144 116.0(8)
C145 C143 Si4 115.9(6)
C112 C146 C147 123.2(3)
C112 C146 C153 122.4(2)
C153 C146 C147 113.7(2)
C148 C147 C146 120.5(3)
C152 C147 C146 121.7(3)
C152 C147 C148 117.8(3)
C149 C148 C147 121.1(4)
C150 C149 C148 120.6(5)
C149 C150 C151 119.7(4)
C150 C151 C152 120.6(5)
C147 C152 C151 120.2(5)
C154 C153 C146 123.0(3)
C154 C153 C158 118.0(3)
C158 C153 C146 118.9(3)
C155 C154 C153 120.2(3)
C156 C155 C154 121.0(3)
C155 C156 C157 119.5(3)
C156 C157 C158 120.1(3)
C157 C158 C153 121.2(3)
C160 C159 C115 173.9(3)
C159 C160 Si5 166.6(3)
C163 C162 C164 111.2(4)
C163 C162 Si5 113.4(3)
C164 C162 Si5 112.5(3)
C166 C165 C167 114.8(4)
C166 C165 Si5 116.2(3)
C167 C165 Si5 114.0(3)
C169 C168 Si5 110.6(3)
C170 C168 C169 110.3(3)
C170 C168 Si5 111.6(3)
C118 C171 C172 124.5(3)
C118 C171 C178 121.8(3)
C172 C171 C178 113.3(2)
C173 C172 C171 120.6(3)
C177 C172 C171 122.6(3)
C177 C172 C173 116.8(3)
C172 C173 C174 121.5(4)
C175 C174 C173 120.5(4)
C176 C175 C174 119.0(4)
C175 C176 C177 121.6(5)
C172 C177 C176 120.6(5)
C179 C178 C171 119.6(3)
C183 C178 C171 121.1(3)
C183 C178 C179 119.2(4)
C178 C179 C180 120.7(5)
C181 C180 C179 119.8(5)
C180 C181 C182 120.7(5)
C181 C182 C183 120.0(6)
C178 C183 C182 119.5(5)
C185 C184 C121 176.9(3)
C184 C185 Si6 173.3(3)
C187 C186 Si6 110.9(4)
C188 C186 C187 110.9(6)
C188 C186 Si6 113.9(5)
C190 C189 Si6 113.4(4)
C191 C189 C190 113.1(6)
C191 C189 Si6 114.5(4)
C193 C192 C194 110.7(4)
C193 C192 Si6 114.4(3)
C194 C192 Si6 113.6(3)
C1 N101 C104 118.6(2)
C102 N101 C1 118.4(2)
C102 N101 C104 117.7(2)
C136 Si4 C137 105.7(2)
C136 Si4 C140 108.23(19)
C136 Si4 C143 107.7(2)
C137 Si4 C140 110.2(4)
C143 Si4 C137 109.4(5)
C143 Si4 C140 115.1(3)
C160 Si5 C162 108.56(15)
C160 Si5 C165 105.76(16)
C160 Si5 C168 107.02(14)
C162 Si5 C165 114.3(2)
C162 Si5 C168 111.69(19)
C168 Si5 C165 109.08(18)
C185 Si6 C186 106.92(18)
C185 Si6 C189 105.71(19)
C185 Si6 C192 108.33(16)
C189 Si6 C186 111.5(3)
C192 Si6 C186 108.5(2)
C192 Si6 C189 115.4(2)
C307 C302 N301 120.2(2)
C311 C302 C307 119.6(2)
C311 C302 N301 120.1(2)
C313 C303 C317 119.5(3)
C313 C303 N301 120.8(2)
C317 C303 N301 119.7(2)
C305 C304 C319 119.3(2)
C305 C304 N301 119.4(2)
C319 C304 N301 121.3(2)
C304 C305 C306 118.8(2)
C322 C305 C304 119.6(3)
C322 C305 C306 121.6(3)
C305 C306 C307 111.0(2)
C334 C306 C305 122.6(3)
C334 C306 C307 126.0(3)
C302 C307 C306 117.1(2)
C308 C307 C302 119.3(2)
C308 C307 C306 123.6(3)
C309 C308 C307 120.9(3)
C308 C309 C310 118.7(3)
C308 C309 C347 120.8(3)
C310 C309 C347 120.1(3)
C309 C310 C311 121.9(3)
C302 C311 C312 118.6(2)
C310 C311 C302 118.4(3)
C310 C311 C312 122.8(2)
C313 C312 C311 112.3(2)
C358 C312 C311 123.4(3)
C358 C312 C313 123.8(3)
C303 C313 C312 119.0(2)
C314 C313 C303 119.3(3)
C314 C313 C312 121.6(2)
C315 C314 C313 121.4(3)
C314 C315 C371 121.3(3)
C316 C315 C314 118.6(3)
C316 C315 C371 119.9(3)
C315 C316 C317 121.8(3)
C303 C317 C318 120.2(2)
C316 C317 C303 119.0(3)
C316 C317 C318 120.8(3)
C317 C318 C319 112.1(2)
C382 C318 C317 123.5(3)
C382 C318 C319 124.0(3)
C304 C319 C318 117.2(2)
C320 C319 C304 118.5(3)
C320 C319 C318 124.0(3)
C319 C320 C321 121.6(3)
C320 C321 C323 120.7(3)
C322 C321 C320 118.5(3)
C322 C321 C323 120.6(3)
C321 C322 C305 121.2(3)
C324 C323 C321 176.2(3)
C323 C324 Si10 173.8(3)
C326 C325 Si10 112.5(5)
C327 C325 C326 112.4(6)
C327 C325 Si10 111.4(5)
C329 C328 Si10 112.0(3)
C330 C328 C329 110.8(4)
C330 C328 Si10 114.8(3)
C332 C331 Si10 111.3(4)
C333 C331 C332 110.5(6)
C333 C331 Si10 112.1(5)
C306 C334 C335 122.3(3)
C306 C334 C341 122.6(3)
C335 C334 C341 115.0(3)
C336 C335 C334 123.1(3)
C336 C335 C340 117.0(3)
C340 C335 C334 119.9(3)
C337 C336 C335 121.6(4)
C338 C337 C336 120.4(4)
C339 C338 C337 119.4(3)
C338 C339 C340 119.8(3)
C339 C340 C335 121.7(3)
C342 C341 C334 122.8(3)
C342 C341 C346 117.7(4)
C346 C341 C334 119.4(3)
C341 C342 C343 120.0(5)
C344 C343 C342 119.5(6)
C345 C344 C343 121.1(5)
C344 C345 C346 118.2(5)
C345 C346 C341 123.1(5)
C348 C347 C309 175.2(3)
C347 C348 Si11 168.6(3)
C350 C349 C351 108.9(4)
C350 C349 Si11 113.8(3)
C351 C349 Si11 109.9(3)
C353 C352 C354 109.5(4)
C353 C352 Si11 113.8(3)
C354 C352 Si11 113.0(3)
C356 C355 Si11 114.7(4)
C357 C355 C356 111.6(4)
C357 C355 Si11 112.2(3)
C312 C358 C359 122.2(3)
C312 C358 C365 124.8(3)
C365 C358 C359 112.6(2)
C360 C359 C358 118.9(3)
C360 C359 C364 118.4(4)
C364 C359 C358 122.7(3)
C359 C360 C361 120.4(4)
C362 C361 C360 120.0(5)
C361 C362 C363 120.6(5)
C362 C363 C364 120.1(5)
C359 C364 C363 120.5(5)
C366 C365 C358 120.9(3)
C370 C365 C358 120.9(3)
C370 C365 C366 118.1(3)
C367 C366 C365 121.0(4)
C368 C367 C366 120.3(4)
C367 C368 C369 119.8(4)
C368 C369 C370 120.0(4)
C365 C370 C369 120.9(3)
C372 C371 C315 173.9(3)
C371 C372 Si12 168.9(3)
C374 C373 C375 109.3(4)
C374 C373 Si12 114.7(3)
C375 C373 Si12 112.6(3)
C377 C376 Si12 111.0(3)
C378 C376 C377 110.4(4)
C378 C376 Si12 111.0(3)
C380 C379 C381 111.2(4)
C380 C379 Si12 112.6(3)
C381 C379 Si12 113.1(3)
C318 C382 C383 122.7(3)
C318 C382 C389 123.1(3)
C383 C382 C389 113.8(2)
C384 C383 C382 120.7(3)
C384 C383 C388 118.5(3)
C388 C383 C382 120.8(3)
C385 C384 C383 120.8(4)
C386 C385 C384 120.0(5)
C385 C386 C387 120.0(4)
C388 C387 C386 120.4(5)
C387 C388 C383 120.3(5)
C390 C389 C382 119.0(3)
C390 C389 C394 117.6(3)
C394 C389 C382 123.2(3)
C391 C390 C389 121.6(3)
C392 C391 C390 120.1(3)
C393 C392 C391 119.2(3)
C392 C393 C394 120.9(3)
C389 C394 C393 120.5(3)
C303 N301 C302 118.5(2)
C303 N301 C304 118.5(2)
C304 N301 C302 117.5(2)
C324 Si10 C325 105.1(2)
C324 Si10 C328 108.50(17)
C324 Si10 C331 108.18(19)
C328 Si10 C325 111.1(3)
C328 Si10 C331 112.6(2)
C331 Si10 C325 111.0(3)
C348 Si11 C349 106.30(17)
C348 Si11 C352 108.79(16)
C348 Si11 C355 105.57(18)
C352 Si11 C349 114.2(2)
C355 Si11 C349 109.5(2)
C355 Si11 C352 112.0(2)
C372 Si12 C373 107.36(16)
C372 Si12 C376 106.59(15)
C372 Si12 C379 108.90(17)
C376 Si12 C373 112.82(18)
C379 Si12 C373 110.19(19)
C379 Si12 C376 110.80(18)
C403 C402 C401 123.7(15)
C402 C403 C404 117.9(15)
C403 C404 C406 99.8(12)
C405 C404 C403 121.8(13)
C405 C404 C406 105.6(15)

loop_
_geom_bond_atom_site_label_1
_geom_bond_atom_site_label_2
_geom_bond_distance
C202 C205 1.413(4)
C202 C219 1.405(4)
C202 N201 1.425(3)
C203 C207 1.403(4)
C203 C211 1.397(4)
C203 N201 1.415(3)
C204 C213 1.406(4)
C204 C217 1.407(4)
C204 N201 1.423(3)
C205 C206 1.477(4)
C205 C222 1.388(4)
C206 C207 1.466(4)
C206 C234 1.362(4)
C207 C208 1.392(4)
C208 C209 1.388(4)
C209 C210 1.385(4)
C209 C247 1.438(4)
C210 C211 1.394(4)
C211 C212 1.470(4)
C212 C213 1.479(4)
C212 C258 1.349(4)
C213 C214 1.389(4)
C214 C215 1.396(4)
C215 C216 1.386(4)
C215 C271 1.438(4)
C216 C217 1.384(4)
C217 C218 1.472(4)
C218 C219 1.469(4)
C218 C282 1.348(4)
C219 C220 1.388(4)
C220 C221 1.394(4)
C221 C222 1.396(4)
C221 C223 1.430(4)
C223 C224 1.202(4)
C224 Si7 1.841(3)
C225 C226 1.516(8)
C225 C227 1.290(10)
C225 Si7 1.930(7)
C228 C229 1.479(8)
C228 C230 1.549(6)
C228 Si7 1.869(5)
C231 C232 1.487(10)
C231 C233 1.539(6)
C231 Si7 1.890(5)
C234 C235 1.498(4)
C234 C241 1.493(4)
C235 C236 1.389(5)
C235 C240 1.386(5)
C236 C237 1.386(5)
C237 C238 1.362(8)
C238 C239 1.372(8)
C239 C240 1.393(6)
C241 C242 1.391(5)
C241 C246 1.382(5)
C242 C243 1.386(5)
C243 C244 1.363(6)
C244 C245 1.360(6)
C245 C246 1.389(5)
C247 C248 1.201(4)
C248 Si8 1.840(3)
C249 C250 1.515(6)
C249 C251 1.520(6)
C249 Si8 1.883(4)
C252 C253 1.516(6)
C252 C254 1.536(5)
C252 Si8 1.880(3)
C255 C256 1.401(7)
C255 C257 1.528(5)
C255 Si8 1.898(4)
C258 C259 1.501(5)
C258 C265 1.491(5)
C259 C260 1.382(6)
C259 C264 1.379(6)
C260 C261 1.390(6)
C261 C262 1.369(9)
C262 C263 1.347(9)
C263 C264 1.406(7)
C265 C266 1.379(6)
C265 C270 1.376(5)
C266 C267 1.388(7)
C267 C268 1.367(9)
C268 C269 1.361(8)
C269 C270 1.394(6)
C271 C272 1.199(4)
C272 Si9 1.843(3)
C273 C274 1.552(8)
C273 C275 1.515(8)
C273 Si9 1.853(5)
C276 C277 1.532(8)
C276 C278 1.549(7)
C276 Si9 1.923(5)
C279 C280 1.527(7)
C279 C281 1.534(6)
C279 Si9 1.879(4)
C282 C283 1.496(4)
C282 C289 1.499(4)
C283 C284 1.386(4)
C283 C288 1.384(4)
C284 C285 1.388(5)
C285 C286 1.373(5)
C286 C287 1.362(5)
C287 C288 1.380(5)
C289 C290 1.384(4)
C289 C294 1.387(4)
C290 C291 1.383(4)
C291 C292 1.371(5)
C292 C293 1.370(5)
C293 C294 1.386(5)
C2 C7 1.413(4)
C2 C11 1.402(4)
C2 N1 1.421(3)
C3 C13 1.405(4)
C3 C17 1.415(4)
C3 N1 1.418(3)
C4 C5 1.399(4)
C4 C19 1.409(4)
C4 N1 1.418(3)
C5 C6 1.473(4)
C5 C22 1.390(4)
C6 C7 1.477(4)
C6 C34 1.354(4)
C7 C8 1.383(4)
C8 C9 1.399(4)
C9 C10 1.387(4)
C9 C47 1.436(4)
C10 C11 1.391(4)
C11 C12 1.471(4)
C12 C13 1.477(4)
C12 C58 1.347(4)
C13 C14 1.386(4)
C14 C15 1.395(4)
C15 C16 1.394(4)
C15 C71 1.431(4)
C16 C17 1.386(4)
C17 C18 1.479(4)
C18 C19 1.472(4)
C18 C82 1.351(4)
C19 C20 1.392(4)
C20 C21 1.386(4)
C21 C22 1.385(4)
C21 C23 1.437(4)
C23 C24 1.200(4)
C24 Si1 1.843(3)
C25 C26 1.508(5)
C25 C27 1.398(7)
C25 Si1 1.896(4)
C28 C29 1.527(6)
C28 C30 1.517(6)
C28 Si1 1.885(4)
C31 C32 1.519(6)
C31 C33 1.530(5)
C31 Si1 1.878(3)
C34 C35 1.494(4)
C34 C41 1.496(4)
C35 C36 1.381(5)
C35 C40 1.374(5)
C36 C37 1.390(6)
C37 C38 1.360(7)
C38 C39 1.355(7)
C39 C40 1.387(5)
C41 C42 1.385(5)
C41 C46 1.383(5)
C42 C43 1.385(6)
C43 C44 1.376(9)
C44 C45 1.370(9)
C45 C46 1.390(6)
C47 C48 1.204(4)
C48 Si2 1.842(3)
C49 C50 1.525(6)
C49 C51 1.497(7)
C49 Si2 1.878(4)
C52 C53 1.518(7)
C52 C54 1.526(7)
C52 Si2 1.889(4)
C55 C56 1.531(6)
C55 C57 1.524(7)
C55 Si2 1.877(4)
C58 C59 1.494(4)
C58 C65 1.499(4)
C59 C60 1.388(4)
C59 C64 1.378(4)
C60 C61 1.378(5)
C61 C62 1.378(5)
C62 C63 1.362(5)
C63 C64 1.378(5)
C65 C66 1.386(4)
C65 C70 1.388(4)
C66 C67 1.386(5)
C67 C68 1.369(5)
C68 C69 1.369(5)
C69 C70 1.385(4)
C71 C72 1.206(4)
C72 Si3 1.838(3)
C73 C74 1.502(10)
C73 C74A 1.528(14)
C73 C75 1.539(7)
C73 Si3 1.911(4)
C76 C77 1.439(7)
C76 C78 1.553(7)
C76 Si3 1.891(5)
C79 C80 1.528(7)
C79 C81 1.534(6)
C79 Si3 1.881(5)
C82 C83 1.492(4)
C82 C89 1.494(4)
C83 C84 1.394(5)
C83 C88 1.389(5)
C84 C85 1.382(5)
C85 C86 1.372(6)
C86 C87 1.369(6)
C87 C88 1.385(5)
C89 C90 1.388(5)
C89 C94 1.384(5)
C90 C91 1.389(5)
C91 C92 1.367(7)
C92 C93 1.374(7)
C93 C94 1.377(5)
C1 C113 1.410(4)
C1 C117 1.405(4)
C1 N101 1.415(3)
C1A C109 1.433(4)
C1A C136 1.197(4)
C102 C107 1.399(4)
C102 C111 1.413(4)
C102 N101 1.412(3)
C104 C105 1.416(4)
C104 C119 1.400(4)
C104 N101 1.426(3)
C105 C106 1.480(4)
C105 C122 1.396(4)
C106 C107 1.472(4)
C106 C123 1.360(4)
C107 C108 1.385(4)
C108 C109 1.390(4)
C109 C110 1.396(4)
C110 C111 1.385(4)
C111 C112 1.481(4)
C112 C113 1.472(4)
C112 C146 1.349(4)
C113 C114 1.387(4)
C114 C115 1.386(4)
C115 C116 1.387(4)
C115 C159 1.436(4)
C116 C117 1.386(4)
C117 C118 1.472(4)
C118 C119 1.479(4)
C118 C171 1.349(4)
C119 C120 1.392(4)
C120 C121 1.391(4)
C121 C122 1.387(4)
C121 C184 1.433(4)
C123 C124 1.493(4)
C123 C130 1.492(4)
C124 C125 1.388(4)
C124 C129 1.390(5)
C125 C126 1.376(5)
C126 C127 1.375(6)
C127 C128 1.371(6)
C128 C129 1.381(5)
C130 C131 1.402(5)
C130 C135 1.356(5)
C131 C132 1.377(5)
C132 C133 1.339(6)
C133 C134 1.346(7)
C134 C135 1.397(7)
C136 Si4 1.837(3)
C137 C138 1.670(13)
C137 C139 1.596(12)
C137 Si4 1.885(8)
C140 C141 1.504(9)
C140 C142 1.504(7)
C140 Si4 1.889(5)
C143 C144 1.518(8)
C143 C145 1.457(10)
C143 Si4 1.853(6)
C146 C147 1.498(4)
C146 C153 1.498(4)
C147 C148 1.391(5)
C147 C152 1.378(5)
C148 C149 1.368(5)
C149 C150 1.349(7)
C150 C151 1.369(8)
C151 C152 1.384(6)
C153 C154 1.387(4)
C153 C158 1.392(4)
C154 C155 1.387(5)
C155 C156 1.369(6)
C156 C157 1.373(5)
C157 C158 1.380(4)
C159 C160 1.206(4)
C160 Si5 1.834(3)
C162 C163 1.526(6)
C162 C164 1.542(5)
C162 Si5 1.878(4)
C165 C166 1.450(6)
C165 C167 1.505(5)
C165 Si5 1.906(4)
C168 C169 1.541(5)
C168 C170 1.517(6)
C168 Si5 1.882(3)
C171 C172 1.502(4)
C171 C178 1.503(4)
C172 C173 1.381(5)
C172 C177 1.361(5)
C173 C174 1.383(5)
C174 C175 1.347(7)
C175 C176 1.333(8)
C176 C177 1.396(7)
C178 C179 1.377(5)
C178 C183 1.375(5)
C179 C180 1.391(6)
C180 C181 1.349(9)
C181 C182 1.367(10)
C182 C183 1.404(7)
C184 C185 1.205(4)
C185 Si6 1.845(3)
C186 C187 1.519(8)
C186 C188 1.508(8)
C186 Si6 1.897(5)
C189 C190 1.533(7)
C189 C191 1.487(9)
C189 Si6 1.879(5)
C192 C193 1.490(7)
C192 C194 1.532(6)
C192 Si6 1.877(4)
C302 C307 1.409(4)
C302 C311 1.403(4)
C302 N301 1.427(4)
C303 C313 1.405(4)
C303 C317 1.409(4)
C303 N301 1.411(4)
C304 C305 1.396(4)
C304 C319 1.409(4)
C304 N301 1.417(3)
C305 C306 1.476(4)
C305 C322 1.386(4)
C306 C307 1.476(4)
C306 C334 1.352(4)
C307 C308 1.395(4)
C308 C309 1.390(4)
C309 C310 1.392(4)
C309 C347 1.433(4)
C310 C311 1.392(4)
C311 C312 1.476(4)
C312 C313 1.475(4)
C312 C358 1.355(4)
C313 C314 1.392(4)
C314 C315 1.389(4)
C315 C316 1.386(4)
C315 C371 1.433(4)
C316 C317 1.391(4)
C317 C318 1.474(4)
C318 C319 1.480(4)
C318 C382 1.354(4)
C319 C320 1.389(4)
C320 C321 1.393(4)
C321 C322 1.385(4)
C321 C323 1.432(4)
C323 C324 1.200(5)
C324 Si10 1.838(3)
C325 C326 1.527(7)
C325 C327 1.521(11)
C325 Si10 1.906(6)
C328 C329 1.534(6)
C328 C330 1.513(6)
C328 Si10 1.867(4)
C331 C332 1.539(10)
C331 C333 1.524(8)
C331 Si10 1.873(6)
C334 C335 1.492(4)
C334 C341 1.498(4)
C335 C336 1.381(5)
C335 C340 1.386(5)
C336 C337 1.373(5)
C337 C338 1.372(6)
C338 C339 1.372(6)
C339 C340 1.380(5)
C341 C342 1.332(6)
C341 C346 1.376(5)
C342 C343 1.413(8)
C343 C344 1.358(9)
C344 C345 1.324(8)
C345 C346 1.370(7)
C347 C348 1.203(4)
C348 Si11 1.845(3)
C349 C350 1.523(6)
C349 C351 1.542(6)
C349 Si11 1.892(4)
C352 C353 1.508(6)
C352 C354 1.542(6)
C352 Si11 1.881(4)
C355 C356 1.536(6)
C355 C357 1.526(6)
C355 Si11 1.881(4)
C358 C359 1.497(5)
C358 C365 1.496(4)
C359 C360 1.382(5)
C359 C364 1.386(5)
C360 C361 1.402(6)
C361 C362 1.354(8)
C362 C363 1.363(8)
C363 C364 1.391(7)
C365 C366 1.387(5)
C365 C370 1.374(5)
C366 C367 1.372(6)
C367 C368 1.363(7)
C368 C369 1.373(6)
C369 C370 1.382(5)
C371 C372 1.203(4)
C372 Si12 1.833(3)
C373 C374 1.521(7)
C373 C375 1.532(6)
C373 Si12 1.902(4)
C376 C377 1.534(6)
C376 C378 1.530(6)
C376 Si12 1.882(3)
C379 C380 1.515(6)
C379 C381 1.543(6)
C379 Si12 1.877(4)
C382 C383 1.495(4)
C382 C389 1.500(4)
C383 C384 1.381(5)
C383 C388 1.392(5)
C384 C385 1.381(5)
C385 C386 1.365(8)
C386 C387 1.377(8)
C387 C388 1.374(6)
C389 C390 1.384(4)
C389 C394 1.385(4)
C390 C391 1.383(5)
C391 C392 1.371(5)
C392 C393 1.367(6)
C393 C394 1.390(5)
C401 C402 1.535(17)
C402 C403 1.39(2)
C403 C404 1.431(18)
C404 C405 1.359(17)
C404 C406 1.487(16)
